data_4086109
loop_
_publ_author_name
'Stateman, Leah M.'
'Ferrence, Gregory M.'
'Lash, Timothy D.'

_publ_section_title
;
 Rhodium(III) Azuliporphyrins
;
_journal_issue 15
_journal_name_full Organometallics
_journal_page_first 3842
_journal_paper_doi 10.1021/acs.organomet.5b00433
_journal_volume 34
_journal_year 2015
_chemical_formula_moiety 'C48 H52 N3 Rh1'
_chemical_formula_sum 'C48 H52 N3 Rh'
_chemical_formula_weight 773.83
_space_group_IT_number 2
_symmetry_cell_setting triclinic
_symmetry_space_group_name_Hall '-P 1'
_symmetry_space_group_name_H-M 'P -1'
_atom_sites_solution_hydrogens geom
_atom_sites_solution_primary iterative
_atom_sites_solution_secondary iterative
_audit_creation_date 2015-05-19T15:00:21-00:00
_audit_creation_method 'WinGX routine CIF_UPDATE'
_cell_angle_alpha 66.274(2)
_cell_angle_beta 87.481(2)
_cell_angle_gamma 69.589(2)
_cell_formula_units_Z 4
_cell_length_a 12.7545(5)
_cell_length_b 18.2458(8)
_cell_length_c 19.1984(8)
_cell_measurement_reflns_used 9934
_cell_measurement_temperature 100(2)
_cell_measurement_theta_max 28.59
_cell_measurement_theta_min 2.33
_cell_volume 3809.1(3)
_computing_cell_refinement 'APEX2 & SAINT (Bruker, 2013)'
_computing_data_collection 'APEX2 (Bruker, 2014)'
_computing_data_reduction SAINT
_computing_molecular_graphics
;
ORTEP-3 for Windows (Farrugia, 2012) and 
<i>Mercury CSD</i> (Macrae et al., 2008)
;
_computing_publication_material
;
<i>WinGX</i> (Farrugia, 1999) and <i>publCIF</i> (Westrip, 2008)
;
_computing_structure_refinement 'SHELXL-2014/7 (Sheldrick, 2014)'
_computing_structure_solution 'SUPERFLIP (Palatinus & Chapuis, 2007)'
_diffrn_ambient_temperature 100(2)
_diffrn_measured_fraction_theta_full 1
_diffrn_measured_fraction_theta_max 0.992
_diffrn_measurement_device_type 'Bruker APEX-II CCD diffractometer'
_diffrn_measurement_method '\f and \w scans'
_diffrn_radiation_monochromator graphite
_diffrn_radiation_probe x-ray
_diffrn_radiation_source 'sealed tube'
_diffrn_radiation_type MoK\a
_diffrn_radiation_wavelength 0.71073
_diffrn_reflns_av_R_equivalents 0.0618
_diffrn_reflns_av_unetI/netI 0.0442
_diffrn_reflns_Laue_measured_fraction_full 1
_diffrn_reflns_Laue_measured_fraction_max 0.992
_diffrn_reflns_limit_h_max 17
_diffrn_reflns_limit_h_min -17
_diffrn_reflns_limit_k_max 24
_diffrn_reflns_limit_k_min -24
_diffrn_reflns_limit_l_max 25
_diffrn_reflns_limit_l_min -26
_diffrn_reflns_number 126918
_diffrn_reflns_point_group_measured_fraction_full 1
_diffrn_reflns_point_group_measured_fraction_max 0.992
_diffrn_reflns_theta_full 25.242
_diffrn_reflns_theta_max 28.852
_diffrn_reflns_theta_min 1.166
_diffrn_standards_decay_% 0
_diffrn_standards_number 0
_exptl_absorpt_coefficient_mu 0.487
_exptl_absorpt_correction_T_max 0.7458
_exptl_absorpt_correction_T_min 0.6666
_exptl_absorpt_correction_type multi-scan
_exptl_absorpt_process_details 'Apex2 v2014.7-1 (Bruker, 2014)'
_exptl_crystal_colour brown
_exptl_crystal_density_diffrn 1.349
_exptl_crystal_density_method 'not measured'
_exptl_crystal_description plate
_exptl_crystal_F_000 1624
_exptl_crystal_size_max 0.366
_exptl_crystal_size_mid 0.175
_exptl_crystal_size_min 0.032
_refine_diff_density_max 5.105
_refine_diff_density_min -1.872
_refine_diff_density_rms 0.128
_refine_ls_extinction_method none
_refine_ls_goodness_of_fit_ref 1.055
_refine_ls_hydrogen_treatment constr
_refine_ls_matrix_type full
_refine_ls_number_constraints 0
_refine_ls_number_parameters 1010
_refine_ls_number_reflns 19825
_refine_ls_number_restraints 40
_refine_ls_restrained_S_all 1.054
_refine_ls_R_factor_all 0.1035
_refine_ls_R_factor_gt 0.0584
_refine_ls_shift/su_max 0
_refine_ls_shift/su_mean 0
_refine_ls_structure_factor_coef Fsqd
_refine_ls_weighting_details 'w=1/[\s^2^(Fo^2^)+(0.0554P)^2^+16.0571P] where P=(Fo^2^+2Fc^2^)/3'
_refine_ls_weighting_scheme calc
_refine_ls_wR_factor_ref 0.165
_reflns_number_gt 13597
_reflns_number_total 19825
_reflns_threshold_expression 'I > 2\s(I)'
_cod_data_source_file om5b00433_si_001.cif
_cod_data_source_block shelx
_cod_depositor_comments 'Adding full bibliography for 4086108--4086110.cif.'
_cod_original_formula_sum 'C48 H52 N3 Rh1'
_cod_database_code 4086109

loop_
_symmetry_equiv_pos_as_xyz
'x, y, z'
'-x, -y, -z'

loop_
_atom_site_label
_atom_site_fract_x
_atom_site_fract_y
_atom_site_fract_z
_atom_site_U_iso_or_equiv
_atom_site_adp_type
_atom_site_calc_flag
_atom_site_occupancy
_atom_site_disorder_assembly
_atom_site_disorder_group
_atom_site_type_symbol
Rh1 0.17091(3) 0.45464(2) 0.94855(2) 0.02169(8) Uani d 1 . . Rh
C21 0.1844(3) 0.4632(2) 1.0464(2) 0.0168(7) Uani d 1 . . C
N22 0.2624(3) 0.5295(2) 0.90246(19) 0.0286(8) Uani d 1 . . N
N23 0.1490(3) 0.4512(2) 0.84295(18) 0.0230(7) Uani d 1 . . N
N24 0.0708(3) 0.3852(2) 0.99071(18) 0.0201(6) Uani d 1 . . N
C1 0.1363(3) 0.4263(2) 1.1136(2) 0.0181(7) Uani d 1 . . C
C2 0.1709(3) 0.4430(2) 1.1740(2) 0.0189(7) Uani d 1 . . C
C2A 0.1388(3) 0.4183(3) 1.2478(2) 0.0239(8) Uani d 1 . . C
H2A 0.0855 0.3907 1.2569 0.029 Uiso calc 1 . . H
C2B 0.1734(4) 0.4282(3) 1.3103(2) 0.0297(9) Uani d 1 . . C
H2B 0.1407 0.4052 1.3556 0.036 Uiso calc 1 . . H
C2C 0.2481(4) 0.4661(3) 1.3182(2) 0.0278(9) Uani d 1 . . C
C2D 0.2757(4) 0.4632(3) 1.3974(3) 0.0363(10) Uani d 1 . . C
C2E 0.4008(5) 0.4138(4) 1.4233(3) 0.0414(13) Uani d 0.87 A 1 C
H2E1 0.4441 0.4403 1.3842 0.062 Uiso calc 0.87 A 1 H
H2E2 0.4195 0.4152 1.4716 0.062 Uiso calc 0.87 A 1 H
H2E3 0.4194 0.3541 1.4307 0.062 Uiso calc 0.87 A 1 H
C2F 0.2086(6) 0.4221(5) 1.4581(3) 0.0527(17) Uani d 0.87 A 1 C
H2F1 0.1279 0.454 1.4415 0.079 Uiso calc 0.87 A 1 H
H2F2 0.2272 0.3624 1.4656 0.079 Uiso calc 0.87 A 1 H
H2F3 0.2273 0.4235 1.5064 0.079 Uiso calc 0.87 A 1 H
C2G 0.2456(6) 0.5560(4) 1.3893(4) 0.0480(16) Uani d 0.87 A 1 C
H2G1 0.165 0.588 1.3726 0.072 Uiso calc 0.87 A 1 H
H2G2 0.2638 0.5551 1.4388 0.072 Uiso calc 0.87 A 1 H
H2G3 0.289 0.584 1.3513 0.072 Uiso calc 0.87 A 1 H
C2H 0.174(3) 0.502(3) 1.429(2) 0.0414(13) Uani d 0.13 A 2 C
H2H1 0.1152 0.4816 1.4219 0.062 Uiso calc 0.13 A 2 H
H2H2 0.1924 0.4845 1.4835 0.062 Uiso calc 0.13 A 2 H
H2H3 0.1479 0.5643 1.402 0.062 Uiso calc 0.13 A 2 H
C2I 0.370(4) 0.493(3) 1.407(2) 0.0527(17) Uani d 0.13 A 2 C
H2I1 0.4364 0.4664 1.3857 0.079 Uiso calc 0.13 A 2 H
H2I2 0.3451 0.5555 1.3801 0.079 Uiso calc 0.13 A 2 H
H2I3 0.3896 0.4756 1.4616 0.079 Uiso calc 0.13 A 2 H
C2J 0.324(4) 0.359(3) 1.458(2) 0.0480(16) Uani d 0.13 A 2 C
H2J1 0.3925 0.3279 1.4413 0.072 Uiso calc 0.13 A 2 H
H2J2 0.3415 0.3529 1.5098 0.072 Uiso calc 0.13 A 2 H
H2J3 0.2666 0.3341 1.4589 0.072 Uiso calc 0.13 A 2 H
C3 0.2446(3) 0.4902(2) 1.1435(2) 0.0189(7) Uani d 1 . . C
C3A 0.3009(3) 0.5178(3) 1.1831(2) 0.0259(8) Uani d 1 . . C
H3A 0.3449 0.5493 1.1534 0.031 Uiso calc 1 . . H
C3B 0.3023(4) 0.5061(3) 1.2590(2) 0.0288(9) Uani d 1 . . C
H3B 0.3491 0.5298 1.273 0.035 Uiso calc 1 . . H
C4 0.2505(3) 0.5027(2) 1.0652(2) 0.0184(7) Uani d 1 . . C
C5 0.3134(3) 0.5464(3) 1.0153(2) 0.0257(8) Uani d 1 . . C
H5 0.3534 0.571 1.0344 0.031 Uiso calc 1 B 1 H
C6 0.3210(6) 0.5561(5) 0.9420(4) 0.0257(11) Uani d 0.739(5) C 1 C
C7 0.3857(5) 0.6017(4) 0.8896(3) 0.0219(11) Uani d 0.739(5) C 1 C
C7A 0.4494(6) 0.6476(4) 0.9077(4) 0.0328(14) Uani d 0.739(5) C 1 C
H7A1 0.3973 0.704 0.903 0.049 Uiso calc 0.739(5) C 1 H
H7A2 0.5059 0.6551 0.872 0.049 Uiso calc 0.739(5) C 1 H
H7A3 0.4869 0.6139 0.9602 0.049 Uiso calc 0.739(5) C 1 H
C8 0.3708(4) 0.5986(3) 0.8216(3) 0.0229(10) Uani d 0.739(5) C 1 C
C8A 0.4175(5) 0.6395(4) 0.7487(3) 0.0273(11) Uani d 0.739(5) C 1 C
H8A1 0.4299 0.6048 0.7185 0.033 Uiso calc 0.739(5) C 1 H
H8A2 0.491 0.6411 0.7612 0.033 Uiso calc 0.739(5) C 1 H
C8B 0.3370(6) 0.7301(5) 0.7017(4) 0.052(2) Uani d 0.739(5) C 1 C
H8B1 0.3686 0.7558 0.6545 0.077 Uiso calc 0.739(5) C 1 H
H8B2 0.2646 0.7284 0.6887 0.077 Uiso calc 0.739(5) C 1 H
H8B3 0.3257 0.7646 0.7313 0.077 Uiso calc 0.739(5) C 1 H
C9 0.2961(5) 0.5511(4) 0.8310(3) 0.0203(11) Uani d 0.739(5) C 1 C
C10 0.2628(5) 0.5336(4) 0.7731(3) 0.0233(12) Uani d 0.739(5) C 1 C
H10 0.2906 0.555 0.7252 0.028 Uiso calc 0.739(5) C 1 H
C6C 0.3064(11) 0.5714(10) 0.9331(12) 0.0257(11) Uani d 0.261(5) C 2 C
C7C 0.3409(13) 0.6377(10) 0.8757(8) 0.0219(11) Uani d 0.261(5) C 2 C
C7D 0.4012(16) 0.6862(13) 0.8942(12) 0.0328(14) Uani d 0.261(5) C 2 C
H7D1 0.407 0.6701 0.9496 0.049 Uiso calc 0.261(5) C 2 H
H7D2 0.4769 0.6722 0.8779 0.049 Uiso calc 0.261(5) C 2 H
H7D3 0.3592 0.7481 0.8673 0.049 Uiso calc 0.261(5) C 2 H
C8C 0.3160(12) 0.6414(9) 0.8072(7) 0.0229(10) Uani d 0.261(5) C 2 C
C8D 0.3448(13) 0.6934(11) 0.7306(8) 0.0273(11) Uani d 0.261(5) C 2 C
H8D1 0.282 0.7131 0.691 0.033 Uiso calc 0.261(5) C 2 H
H8D2 0.3522 0.7449 0.7322 0.033 Uiso calc 0.261(5) C 2 H
C8E 0.4516(16) 0.6448(12) 0.7076(12) 0.052(2) Uani d 0.261(5) C 2 C
H8E1 0.4653 0.6821 0.6575 0.077 Uiso calc 0.261(5) C 2 H
H8E2 0.5147 0.6262 0.7458 0.077 Uiso calc 0.261(5) C 2 H
H8E3 0.4444 0.5944 0.7045 0.077 Uiso calc 0.261(5) C 2 H
C9C 0.2573(13) 0.5822(10) 0.8188(9) 0.0203(11) Uani d 0.261(5) C 2 C
C10C 0.2255(16) 0.5606(12) 0.7628(11) 0.0233(12) Uani d 0.261(5) C 2 C
H10C 0.2252 0.5967 0.7107 0.028 Uiso calc 0.261(5) C 2 H
C11 0.1936(4) 0.4884(3) 0.7782(2) 0.0280(9) Uani d 1 . . C
C12 0.1660(4) 0.4664(3) 0.7178(2) 0.0278(9) Uani d 1 . . C
C12A 0.2080(4) 0.4933(3) 0.6406(2) 0.0371(11) Uani d 1 . . C
H12A 0.1987 0.5546 0.6214 0.045 Uiso calc 1 . . H
H12B 0.1611 0.4878 0.6046 0.045 Uiso calc 1 . . H
C12B 0.3308(5) 0.4409(5) 0.6413(3) 0.0620(18) Uani d 1 . . C
H12C 0.353 0.4616 0.5895 0.093 Uiso calc 1 . . H
H12D 0.378 0.4471 0.6759 0.093 Uiso calc 1 . . H
H12E 0.3404 0.3803 0.6591 0.093 Uiso calc 1 . . H
C13 0.1058(3) 0.4151(3) 0.7482(2) 0.0268(8) Uani d 1 . . C
C13A 0.0629(4) 0.3703(3) 0.7122(3) 0.0383(11) Uani d 1 . . C
H13A 0.0569 0.4006 0.6558 0.046 Uiso calc 1 . . H
H13B -0.0135 0.3732 0.7265 0.046 Uiso calc 1 . . H
C13B 0.1389(6) 0.2763(4) 0.7366(4) 0.0620(17) Uani d 1 . . C
H13C 0.1074 0.2499 0.7116 0.093 Uiso calc 1 . . H
H13D 0.2143 0.273 0.7215 0.093 Uiso calc 1 . . H
H13E 0.1439 0.2456 0.7923 0.093 Uiso calc 1 . . H
C14 0.0936(3) 0.4069(2) 0.8270(2) 0.0228(8) Uani d 1 . . C
C15 0.0331(3) 0.3634(3) 0.8768(2) 0.0243(8) Uani d 1 . . C
H15 -0.0046 0.3371 0.8582 0.029 Uiso calc 1 . . H
C16 0.0217(3) 0.3542(3) 0.9524(2) 0.0235(8) Uani d 1 . . C
C17 -0.0433(4) 0.3074(3) 1.0021(2) 0.0295(9) Uani d 1 . . C
C17A -0.1131(4) 0.2684(3) 0.9775(3) 0.0347(10) Uani d 1 . . C
H17A -0.1505 0.3079 0.925 0.042 Uiso calc 1 . . H
H17B -0.1727 0.2627 1.0119 0.042 Uiso calc 1 . . H
C17B -0.0451(5) 0.1809(3) 0.9786(3) 0.0479(13) Uani d 1 . . C
H17C -0.0951 0.1591 0.9621 0.072 Uiso calc 1 . . H
H17D 0.013 0.1862 0.9437 0.072 Uiso calc 1 . . H
H17E -0.0093 0.1409 1.0307 0.072 Uiso calc 1 . . H
C18 -0.0309(4) 0.3084(3) 1.0715(2) 0.0282(9) Uani d 1 . . C
C18A -0.0760(4) 0.2663(3) 1.1432(3) 0.0381(11) Uani d 1 . . C
H18A -0.0153 0.2152 1.1784 0.057 Uiso calc 1 . . H
H18B -0.1357 0.2495 1.1314 0.057 Uiso calc 1 . . H
H18C -0.1067 0.3065 1.1673 0.057 Uiso calc 1 . . H
C19 0.0397(3) 0.3583(3) 1.0641(2) 0.0235(8) Uani d 1 . . C
C20 0.0680(3) 0.3779(2) 1.1210(2) 0.0229(8) Uani d 1 . . C
H20 0.0393 0.3574 1.1687 0.028 Uiso calc 1 . . H
C25 0.3163(3) 0.3472(3) 0.9970(2) 0.0276(8) Uani d 0.7 D 1 C
H25A 0.3659 0.3605 1.0247 0.033 Uiso calc 0.7 D 1 H
H25B 0.2958 0.2999 1.0351 0.033 Uiso calc 0.7 D 1 H
C26 0.3814(3) 0.3165(3) 0.9406(2) 0.0245(12) Uani d 0.7 D 1 C
C27 0.4548(4) 0.3566(3) 0.9026(3) 0.0389(17) Uani d 0.7 D 1 C
H27 0.46 0.4031 0.9111 0.047 Uiso calc 0.7 D 1 H
C28 0.5206(4) 0.3287(3) 0.8521(3) 0.0385(14) Uani d 0.7 D 1 C
H28 0.5708 0.3561 0.8261 0.046 Uiso calc 0.7 D 1 H
C29 0.5131(3) 0.2607(3) 0.8396(2) 0.0385(14) Uani d 0.7 D 1 C
H29 0.5581 0.2416 0.8051 0.046 Uiso calc 0.7 D 1 H
C30 0.4397(4) 0.2205(2) 0.8776(3) 0.0326(15) Uani d 0.7 D 1 C
H30 0.4346 0.174 0.8691 0.039 Uiso calc 0.7 D 1 H
C31 0.3739(3) 0.2484(2) 0.9281(2) 0.0278(11) Uani d 0.7 D 1 C
C32 0.3004(6) 0.2006(5) 0.9717(5) 0.0408(16) Uani d 0.7 D 1 C
H32A 0.3291 0.1709 1.0262 0.061 Uiso calc 0.7 D 1 H
H32B 0.301 0.1584 0.9522 0.061 Uiso calc 0.7 D 1 H
H32C 0.2233 0.2412 0.9651 0.061 Uiso calc 0.7 D 1 H
C25B 0.3163(3) 0.3472(3) 0.9970(2) 0.0276(8) Uani d 0.3 D 2 C
H25C 0.3788 0.3658 1.0019 0.033 Uiso calc 0.3 D 2 H
H25D 0.305 0.311 1.0491 0.033 Uiso calc 0.3 D 2 H
C26B 0.3491(8) 0.2940(6) 0.9507(5) 0.0245(12) Uani d 0.3 D 2 C
C27B 0.2997(7) 0.2334(6) 0.9638(5) 0.0389(17) Uani d 0.3 D 2 C
H27B 0.2468 0.2272 1.0001 0.047 Uiso calc 0.3 D 2 H
C28B 0.3278(8) 0.1817(5) 0.9238(6) 0.0385(14) Uani d 0.3 D 2 C
H28B 0.294 0.1402 0.9327 0.046 Uiso calc 0.3 D 2 H
C29B 0.4052(8) 0.1906(6) 0.8706(6) 0.0385(14) Uani d 0.3 D 2 C
H29B 0.4244 0.1553 0.8433 0.046 Uiso calc 0.3 D 2 H
C30B 0.4546(7) 0.2512(6) 0.8576(5) 0.0326(15) Uani d 0.3 D 2 C
H30B 0.5076 0.2573 0.8213 0.039 Uiso calc 0.3 D 2 H
C31B 0.4265(7) 0.3029(5) 0.8976(5) 0.0278(11) Uani d 0.3 D 2 C
C32B 0.4904(16) 0.3541(13) 0.8919(14) 0.0408(16) Uani d 0.3 D 2 C
H32D 0.5601 0.3344 0.8701 0.061 Uiso calc 0.3 D 2 H
H32E 0.5086 0.3495 0.9429 0.061 Uiso calc 0.3 D 2 H
H32F 0.4467 0.4141 0.8586 0.061 Uiso calc 0.3 D 2 H
Rh2 0.16735(3) 0.97863(2) 0.44240(2) 0.02130(8) Uani d 1 . . Rh
C71 0.1827(3) 0.9843(2) 0.5415(2) 0.0183(7) Uani d 1 . . C
N72 0.2436(3) 1.0658(2) 0.39398(18) 0.0248(7) Uani d 1 . . N
N73 0.1436(3) 0.9783(2) 0.33560(17) 0.0200(6) Uani d 1 . . N
N74 0.0829(3) 0.8978(2) 0.48646(16) 0.0194(6) Uani d 1 . . N
C51 0.1430(3) 0.9398(2) 0.6106(2) 0.0189(7) Uani d 1 . . C
C52 0.1775(3) 0.9549(2) 0.6717(2) 0.0197(7) Uani d 1 . . C
C52A 0.1531(3) 0.9230(3) 0.7473(2) 0.0230(8) Uani d 1 . . C
H52A 0.1032 0.8926 0.7565 0.028 Uiso calc 1 . . H
C52B 0.1901(4) 0.9286(3) 0.8111(2) 0.0256(8) Uani d 1 . . C
H52B 0.1638 0.8994 0.8573 0.031 Uiso calc 1 . . H
C52C 0.2596(4) 0.9701(3) 0.8188(2) 0.0272(9) Uani d 1 . . C
C52D 0.2887(4) 0.9587(3) 0.9011(2) 0.0317(9) Uani d 1 . . C
C52E 0.395(3) 0.934(3) 0.924(2) 0.0383(12) Uani d 0.13 E 1 C
H52C 0.4028 0.9291 0.9767 0.057 Uiso calc 0.13 E 1 H
H52D 0.4364 0.8781 0.9231 0.057 Uiso calc 0.13 E 1 H
H52E 0.4261 0.9763 0.8904 0.057 Uiso calc 0.13 E 1 H
C52F 0.227(4) 0.909(3) 0.968(2) 0.0456(15) Uani d 0.13 E 1 C
H52F 0.1477 0.9277 0.9501 0.068 Uiso calc 0.13 E 1 H
H52G 0.2632 0.8468 0.9826 0.068 Uiso calc 0.13 E 1 H
H52H 0.2336 0.921 1.0126 0.068 Uiso calc 0.13 E 1 H
C52G 0.223(3) 1.058(2) 0.8995(19) 0.0377(12) Uani d 0.13 E 1 C
H52I 0.1431 1.079 0.8823 0.057 Uiso calc 0.13 E 1 H
H52J 0.2325 1.0555 0.951 0.057 Uiso calc 0.13 E 1 H
H52K 0.2571 1.0978 0.8642 0.057 Uiso calc 0.13 E 1 H
C52H 0.1863(5) 1.0065(4) 0.9283(3) 0.0383(12) Uani d 0.87 E 2 C
H52L 0.1592 1.0676 0.8934 0.057 Uiso calc 0.87 E 2 H
H52M 0.1272 0.9834 0.9294 0.057 Uiso calc 0.87 E 2 H
H52N 0.2057 0.9998 0.9799 0.057 Uiso calc 0.87 E 2 H
C52I 0.3855(5) 0.9900(5) 0.9062(3) 0.0456(15) Uani d 0.87 E 2 C
H52O 0.4525 0.9589 0.8884 0.068 Uiso calc 0.87 E 2 H
H52P 0.3621 1.0517 0.8739 0.068 Uiso calc 0.87 E 2 H
H52Q 0.403 0.9793 0.9594 0.068 Uiso calc 0.87 E 2 H
C52J 0.3343(5) 0.8623(4) 0.9543(3) 0.0377(12) Uani d 0.87 E 2 C
H52R 0.401 0.8328 0.9352 0.057 Uiso calc 0.87 E 2 H
H52S 0.3547 0.8546 1.0061 0.057 Uiso calc 0.87 E 2 H
H52T 0.2762 0.8382 0.9556 0.057 Uiso calc 0.87 E 2 H
C53 0.2421(3) 1.0099(2) 0.6403(2) 0.0211(7) Uani d 1 . . C
C53A 0.2931(4) 1.0400(3) 0.6794(2) 0.0273(9) Uani d 1 . . C
H53A 0.3277 1.0788 0.6487 0.033 Uiso calc 1 . . H
C53B 0.3013(4) 1.0216(3) 0.7577(2) 0.0307(9) Uani d 1 . . C
H53B 0.3424 1.0491 0.7716 0.037 Uiso calc 1 . . H
C54 0.2441(3) 1.0269(2) 0.5601(2) 0.0207(7) Uani d 1 . . C
C55 0.2965(3) 1.0791(3) 0.5090(2) 0.0238(8) Uani d 1 . . C
H55 0.3376 1.1022 0.529 0.029 Uiso calc 1 F 1 H
C56 0.2929(4) 1.0996(3) 0.4311(3) 0.0247(8) Uani d 0.934(5) G 1 C
C57 0.3386(4) 1.1590(3) 0.3764(2) 0.0264(9) Uani d 0.934(5) G 1 C
C57A 0.3983(4) 1.2071(3) 0.3956(3) 0.0354(11) Uani d 0.934(5) G 1 C
H57A 0.4024 1.1915 0.4509 0.053 Uiso calc 0.467(2) G 1 H
H57B 0.4746 1.1924 0.3804 0.053 Uiso calc 0.467(2) G 1 H
H57C 0.357 1.269 0.3681 0.053 Uiso calc 0.467(2) G 1 H
H57D 0.4203 1.2438 0.3487 0.053 Uiso calc 0.467(2) G 1 H
H57E 0.3481 1.2428 0.4192 0.053 Uiso calc 0.467(2) G 1 H
H57F 0.4657 1.1663 0.4315 0.053 Uiso calc 0.467(2) G 1 H
C58 0.3154(4) 1.1621(3) 0.3068(2) 0.0244(9) Uani d 0.934(5) G 1 C
C58A 0.3469(4) 1.2123(3) 0.2308(3) 0.0280(10) Uani d 0.934(5) G 1 C
H58A 0.3564 1.2633 0.2321 0.034 Uiso calc 0.934(5) G 1 H
H58B 0.2848 1.2328 0.1904 0.034 Uiso calc 0.934(5) G 1 H
C58B 0.4551(4) 1.1593(3) 0.2103(3) 0.0384(12) Uani d 0.934(5) G 1 C
H58C 0.4721 1.1945 0.1605 0.058 Uiso calc 0.934(5) G 1 H
H58D 0.5172 1.1398 0.2495 0.058 Uiso calc 0.934(5) G 1 H
H58E 0.4456 1.1093 0.2078 0.058 Uiso calc 0.934(5) G 1 H
C59 0.2567(4) 1.1032(3) 0.3180(2) 0.0239(9) Uani d 0.934(5) G 1 C
C60 0.2265(4) 1.0838(3) 0.2604(3) 0.0247(10) Uani d 0.934(5) G 1 C
H60 0.2398 1.1152 0.2099 0.03 Uiso calc 0.934(5) G 1 H
C56C 0.309(3) 1.0883(14) 0.434(2) 0.0247(8) Uani d 0.066(5) G 2 C
C57C 0.389(4) 1.119(3) 0.388(2) 0.0264(9) Uani d 0.066(5) G 2 C
C57D 0.465(5) 1.155(4) 0.410(3) 0.0354(11) Uani d 0.066(5) G 2 C
H57G 0.4605 1.1451 0.4641 0.053 Uiso calc 0.033(2) G 2 H
H57H 0.5429 1.1254 0.4033 0.053 Uiso calc 0.033(2) G 2 H
H57I 0.4418 1.2162 0.3781 0.053 Uiso calc 0.033(2) G 2 H
H57J 0.503 1.1794 0.3663 0.053 Uiso calc 0.033(2) G 2 H
H57K 0.4206 1.1991 0.427 0.053 Uiso calc 0.033(2) G 2 H
H57L 0.5217 1.1083 0.4522 0.053 Uiso calc 0.033(2) G 2 H
C58C 0.372(4) 1.119(3) 0.3187(19) 0.0244(9) Uani d 0.066(5) G 2 C
C58D 0.413(4) 1.164(3) 0.244(2) 0.0280(10) Uani d 0.066(5) G 2 C
H58F 0.4201 1.1328 0.2111 0.034 Uiso calc 0.066(5) G 2 H
H58G 0.4879 1.1648 0.2542 0.034 Uiso calc 0.066(5) G 2 H
C58E 0.329(6) 1.255(3) 0.204(4) 0.0384(12) Uani d 0.066(5) G 2 C
H58H 0.355 1.2851 0.1553 0.058 Uiso calc 0.066(5) G 2 H
H58I 0.2553 1.2541 0.1936 0.058 Uiso calc 0.066(5) G 2 H
H58J 0.3229 1.2861 0.2365 0.058 Uiso calc 0.066(5) G 2 H
C59C 0.288(4) 1.080(3) 0.324(3) 0.0239(9) Uani d 0.066(5) G 2 C
C60C 0.258(6) 1.057(5) 0.269(4) 0.0247(10) Uani d 0.066(5) G 2 C
H60C 0.2989 1.0665 0.2257 0.03 Uiso calc 0.066(5) G 2 H
C61 0.1791(3) 1.0234(3) 0.2692(2) 0.0241(8) Uani d 1 . . C
C62 0.1582(3) 0.9984(3) 0.2092(2) 0.0251(8) Uani d 1 . . C
C62A 0.1958(4) 1.0293(3) 0.1307(2) 0.0327(10) Uani d 1 . . C
H62A 0.1794 1.0918 0.1109 0.039 Uiso calc 1 . . H
H62B 0.1529 1.0197 0.0956 0.039 Uiso calc 1 . . H
C62B 0.3224(4) 0.9826(4) 0.1318(3) 0.0451(12) Uani d 1 . . C
H62C 0.344 1.0042 0.0799 0.068 Uiso calc 1 . . H
H62D 0.3651 0.9929 0.1658 0.068 Uiso calc 1 . . H
H62E 0.3387 0.9208 0.1505 0.068 Uiso calc 1 . . H
C63 0.1091(3) 0.9393(3) 0.2405(2) 0.0235(8) Uani d 1 . . C
C63A 0.0755(4) 0.8892(3) 0.2057(2) 0.0326(10) Uani d 1 . . C
H63A 0.0678 0.9197 0.1492 0.039 Uiso calc 1 . . H
H63B 0.001 0.8872 0.2208 0.039 Uiso calc 1 . . H
C63B 0.1594(5) 0.7977(4) 0.2296(3) 0.0483(13) Uani d 1 . . C
H63C 0.1328 0.7685 0.2051 0.072 Uiso calc 1 . . H
H63D 0.233 0.7991 0.2138 0.072 Uiso calc 1 . . H
H63E 0.1662 0.7666 0.2854 0.072 Uiso calc 1 . . H
C64 0.0988(3) 0.9278(3) 0.3201(2) 0.0213(7) Uani d 1 . . C
C65 0.0493(3) 0.8762(3) 0.3719(2) 0.0226(8) Uani d 1 . . C
H65 0.0175 0.8463 0.3537 0.027 Uiso calc 1 . . H
C66 0.0406(3) 0.8627(2) 0.4488(2) 0.0206(7) Uani d 1 . . C
C67 -0.0105(4) 0.8051(3) 0.5002(2) 0.0246(8) Uani d 1 . . C
C67A -0.0686(4) 0.7579(3) 0.4767(2) 0.0315(9) Uani d 1 . . C
H67A -0.1158 0.7976 0.4273 0.038 Uiso calc 1 . . H
H67B -0.1192 0.7404 0.5153 0.038 Uiso calc 1 . . H
C67B 0.0123(5) 0.6790(3) 0.4684(3) 0.0520(14) Uani d 1 . . C
H67C -0.0304 0.6514 0.4531 0.078 Uiso calc 1 . . H
H67D 0.0615 0.6959 0.4292 0.078 Uiso calc 1 . . H
H67E 0.0581 0.6386 0.5174 0.078 Uiso calc 1 . . H
C68 0.0033(3) 0.8038(3) 0.5706(2) 0.0239(8) Uani d 1 . . C
C68A -0.0278(4) 0.7505(3) 0.6441(2) 0.0283(9) Uani d 1 . . C
H68A -0.0832 0.7291 0.6336 0.042 Uiso calc 1 . . H
H68B -0.0602 0.7854 0.6728 0.042 Uiso calc 1 . . H
H68C 0.0396 0.7018 0.6743 0.042 Uiso calc 1 . . H
C69 0.0583(3) 0.8642(2) 0.5615(2) 0.0204(7) Uani d 1 . . C
C70 0.0836(3) 0.8848(2) 0.6189(2) 0.0212(7) Uani d 1 . . C
H70 0.0592 0.8602 0.6675 0.025 Uiso calc 1 . . H
C75B 0.3220(4) 0.8802(3) 0.4850(2) 0.0303(9) Uani d 0.3 H 1 C
H75C 0.3814 0.9053 0.4761 0.036 Uiso calc 0.3 H 1 H
H75D 0.3236 0.8494 0.541 0.036 Uiso calc 0.3 H 1 H
C76B 0.3495(9) 0.8141(7) 0.4480(6) 0.0271(12) Uani d 0.3 H 1 C
C77B 0.3087(10) 0.7475(8) 0.4782(6) 0.0415(18) Uani d 0.3 H 1 C
H77B 0.2641 0.7435 0.5196 0.05 Uiso calc 0.3 H 1 H
C78B 0.3331(11) 0.6866(7) 0.4478(7) 0.0505(19) Uani d 0.3 H 1 C
H78B 0.3052 0.6411 0.4684 0.061 Uiso calc 0.3 H 1 H
C79B 0.3983(11) 0.6924(7) 0.3872(7) 0.055(2) Uani d 0.3 H 1 C
H79B 0.415 0.6509 0.3665 0.065 Uiso calc 0.3 H 1 H
C80B 0.4391(10) 0.7591(8) 0.3571(6) 0.048(2) Uani d 0.3 H 1 C
H80B 0.4837 0.763 0.3157 0.057 Uiso calc 0.3 H 1 H
C81B 0.4147(9) 0.8199(7) 0.3874(6) 0.0342(13) Uani d 0.3 H 1 C
C82B 0.4695(19) 0.8837(14) 0.3628(17) 0.059(2) Uani d 0.3 H 1 C
H82D 0.5185 0.8739 0.4061 0.088 Uiso calc 0.3 H 1 H
H82E 0.412 0.9416 0.3445 0.088 Uiso calc 0.3 H 1 H
H82F 0.5147 0.8782 0.3213 0.088 Uiso calc 0.3 H 1 H
C75 0.3220(4) 0.8802(3) 0.4850(2) 0.0303(9) Uani d 0.7 H 2 C
H75A 0.3727 0.9013 0.5027 0.036 Uiso calc 0.7 H 2 H
H75B 0.312 0.8327 0.53 0.036 Uiso calc 0.7 H 2 H
C76 0.3763(3) 0.8465(3) 0.4294(2) 0.0271(12) Uani d 0.7 H 2 C
C77 0.4344(3) 0.8909(2) 0.3764(3) 0.0415(18) Uani d 0.7 H 2 C
H77 0.4363 0.9428 0.3756 0.05 Uiso calc 0.7 H 2 H
C78 0.4897(3) 0.8594(3) 0.3247(2) 0.0505(19) Uani d 0.7 H 2 C
H78 0.5295 0.8898 0.2884 0.061 Uiso calc 0.7 H 2 H
C79 0.4869(4) 0.7834(3) 0.3259(2) 0.055(2) Uani d 0.7 H 2 C
H79 0.5247 0.7619 0.2905 0.065 Uiso calc 0.7 H 2 H
C80 0.4287(4) 0.7390(3) 0.3789(3) 0.048(2) Uani d 0.7 H 2 C
H80 0.4268 0.687 0.3797 0.057 Uiso calc 0.7 H 2 H
C81 0.3734(3) 0.7705(2) 0.4306(2) 0.0342(13) Uani d 0.7 H 2 C
C82 0.3152(8) 0.7179(5) 0.4893(6) 0.059(2) Uani d 0.7 H 2 C
H82A 0.3192 0.6687 0.479 0.088 Uiso calc 0.7 H 2 H
H82B 0.2362 0.7536 0.4863 0.088 Uiso calc 0.7 H 2 H
H82C 0.3527 0.6973 0.5407 0.088 Uiso calc 0.7 H 2 H

loop_
_atom_site_aniso_label
_atom_site_aniso_U_11
_atom_site_aniso_U_22
_atom_site_aniso_U_33
_atom_site_aniso_U_12
_atom_site_aniso_U_13
_atom_site_aniso_U_23
Rh1 0.02301(16) 0.02884(17) 0.01824(15) -0.01097(12) 0.00369(11) -0.01336(12)
C21 0.0143(16) 0.0179(17) 0.0195(17) -0.0042(13) 0.0003(13) -0.0103(14)
N22 0.036(2) 0.039(2) 0.0202(16) -0.0191(16) 0.0083(14) -0.0165(15)
N23 0.0228(17) 0.0262(17) 0.0218(16) -0.0075(13) 0.0027(13) -0.0127(13)
N24 0.0201(15) 0.0212(16) 0.0211(15) -0.0065(12) 0.0015(12) -0.0115(13)
C1 0.0222(18) 0.0200(18) 0.0145(16) -0.0082(14) 0.0012(13) -0.0088(13)
C2 0.0222(18) 0.0175(17) 0.0197(17) -0.0055(14) 0.0002(14) -0.0115(14)
C2A 0.030(2) 0.029(2) 0.0185(18) -0.0135(16) 0.0029(15) -0.0128(15)
C2B 0.036(2) 0.034(2) 0.0211(19) -0.0129(18) 0.0020(17) -0.0125(17)
C2C 0.033(2) 0.030(2) 0.0229(19) -0.0082(17) -0.0022(16) -0.0157(17)
C2D 0.043(3) 0.047(3) 0.027(2) -0.015(2) -0.0013(19) -0.024(2)
C2E 0.047(3) 0.044(3) 0.029(3) -0.008(3) -0.011(2) -0.017(2)
C2F 0.071(4) 0.084(5) 0.028(3) -0.044(4) 0.010(3) -0.034(3)
C2G 0.061(4) 0.047(3) 0.042(3) -0.008(3) -0.010(3) -0.032(3)
C2H 0.047(3) 0.044(3) 0.029(3) -0.008(3) -0.011(2) -0.017(2)
C2I 0.071(4) 0.084(5) 0.028(3) -0.044(4) 0.010(3) -0.034(3)
C2J 0.061(4) 0.047(3) 0.042(3) -0.008(3) -0.010(3) -0.032(3)
C3 0.0202(18) 0.0177(17) 0.0182(17) -0.0045(14) -0.0025(14) -0.0083(14)
C3A 0.028(2) 0.026(2) 0.025(2) -0.0137(16) -0.0034(16) -0.0087(16)
C3B 0.036(2) 0.026(2) 0.029(2) -0.0121(17) -0.0063(17) -0.0138(17)
C4 0.0185(17) 0.0193(18) 0.0186(17) -0.0062(14) 0.0001(13) -0.0095(14)
C5 0.028(2) 0.035(2) 0.026(2) -0.0193(17) 0.0055(16) -0.0170(17)
C6 0.031(3) 0.030(3) 0.022(3) -0.019(2) 0.007(2) -0.011(2)
C7 0.017(3) 0.020(3) 0.027(3) -0.007(2) 0.005(2) -0.007(2)
C7A 0.029(4) 0.040(4) 0.044(4) -0.023(3) 0.015(3) -0.023(3)
C8 0.020(3) 0.020(3) 0.025(2) -0.0057(19) 0.004(2) -0.007(2)
C8A 0.023(3) 0.031(3) 0.025(3) -0.012(2) 0.008(2) -0.008(2)
C8B 0.041(4) 0.041(4) 0.039(4) -0.007(3) 0.011(3) 0.008(3)
C9 0.019(3) 0.019(3) 0.017(2) -0.005(2) 0.003(2) -0.005(2)
C10 0.025(4) 0.022(4) 0.018(3) -0.005(2) 0.004(2) -0.007(3)
C6C 0.031(3) 0.030(3) 0.022(3) -0.019(2) 0.007(2) -0.011(2)
C7C 0.017(3) 0.020(3) 0.027(3) -0.007(2) 0.005(2) -0.007(2)
C7D 0.029(4) 0.040(4) 0.044(4) -0.023(3) 0.015(3) -0.023(3)
C8C 0.020(3) 0.020(3) 0.025(2) -0.0057(19) 0.004(2) -0.007(2)
C8D 0.023(3) 0.031(3) 0.025(3) -0.012(2) 0.008(2) -0.008(2)
C8E 0.041(4) 0.041(4) 0.039(4) -0.007(3) 0.011(3) 0.008(3)
C9C 0.019(3) 0.019(3) 0.017(2) -0.005(2) 0.003(2) -0.005(2)
C10C 0.025(4) 0.022(4) 0.018(3) -0.005(2) 0.004(2) -0.007(3)
C11 0.032(2) 0.035(2) 0.0208(19) -0.0128(18) 0.0048(16) -0.0156(17)
C12 0.032(2) 0.032(2) 0.0190(18) -0.0053(17) -0.0006(16) -0.0147(16)
C12A 0.045(3) 0.048(3) 0.020(2) -0.015(2) 0.0037(18) -0.0175(19)
C12B 0.051(3) 0.102(5) 0.030(3) -0.017(3) 0.012(2) -0.034(3)
C13 0.025(2) 0.031(2) 0.0227(19) -0.0041(16) -0.0024(15) -0.0154(17)
C13A 0.048(3) 0.046(3) 0.030(2) -0.017(2) -0.002(2) -0.023(2)
C13B 0.082(5) 0.056(4) 0.061(4) -0.019(3) 0.002(3) -0.042(3)
C14 0.0223(19) 0.0239(19) 0.0216(18) -0.0027(15) -0.0051(15) -0.0129(15)
C15 0.024(2) 0.027(2) 0.0245(19) -0.0074(16) -0.0041(15) -0.0145(16)
C16 0.025(2) 0.0248(19) 0.0231(19) -0.0058(15) -0.0045(15) -0.0144(16)
C17 0.036(2) 0.027(2) 0.030(2) -0.0150(18) -0.0028(18) -0.0117(17)
C17A 0.044(3) 0.031(2) 0.037(2) -0.018(2) -0.002(2) -0.0159(19)
C17B 0.055(3) 0.036(3) 0.059(3) -0.018(2) -0.005(3) -0.024(3)
C18 0.038(2) 0.026(2) 0.024(2) -0.0178(18) -0.0012(17) -0.0081(16)
C18A 0.055(3) 0.038(3) 0.029(2) -0.030(2) 0.002(2) -0.0098(19)
C19 0.030(2) 0.025(2) 0.0202(18) -0.0147(16) 0.0009(15) -0.0092(15)
C20 0.029(2) 0.026(2) 0.0175(17) -0.0139(16) 0.0009(15) -0.0084(15)
C25 0.022(2) 0.034(2) 0.027(2) -0.0046(16) 0.0030(16) -0.0168(17)
C26 0.020(3) 0.032(3) 0.021(2) -0.008(2) 0.001(2) -0.011(2)
C27 0.029(4) 0.047(4) 0.056(4) -0.013(3) 0.015(3) -0.037(3)
C28 0.033(3) 0.055(4) 0.042(4) -0.023(3) 0.014(3) -0.029(3)
C29 0.033(3) 0.052(4) 0.042(3) -0.011(3) 0.008(3) -0.034(3)
C30 0.029(3) 0.032(4) 0.040(4) -0.006(3) 0.000(3) -0.022(3)
C31 0.020(3) 0.025(3) 0.037(3) -0.003(2) -0.005(2) -0.014(2)
C32 0.033(3) 0.032(3) 0.062(5) -0.010(3) 0.014(3) -0.025(3)
C25B 0.022(2) 0.034(2) 0.027(2) -0.0046(16) 0.0030(16) -0.0168(17)
C26B 0.020(3) 0.032(3) 0.021(2) -0.008(2) 0.001(2) -0.011(2)
C27B 0.029(4) 0.047(4) 0.056(4) -0.013(3) 0.015(3) -0.037(3)
C28B 0.033(3) 0.055(4) 0.042(4) -0.023(3) 0.014(3) -0.029(3)
C29B 0.033(3) 0.052(4) 0.042(3) -0.011(3) 0.008(3) -0.034(3)
C30B 0.029(3) 0.032(4) 0.040(4) -0.006(3) 0.000(3) -0.022(3)
C31B 0.020(3) 0.025(3) 0.037(3) -0.003(2) -0.005(2) -0.014(2)
C32B 0.033(3) 0.032(3) 0.062(5) -0.010(3) 0.014(3) -0.025(3)
Rh2 0.02219(16) 0.03042(17) 0.01489(14) -0.01199(12) 0.00431(11) -0.01097(12)
C71 0.0181(17) 0.0200(18) 0.0164(16) -0.0063(14) 0.0019(13) -0.0075(14)
N72 0.0283(18) 0.0312(18) 0.0182(15) -0.0154(14) 0.0083(13) -0.0100(14)
N73 0.0175(15) 0.0260(16) 0.0159(14) -0.0073(12) 0.0050(12) -0.0090(12)
N74 0.0238(16) 0.0254(16) 0.0112(13) -0.0096(13) 0.0014(12) -0.0090(12)
C51 0.0208(18) 0.0211(18) 0.0155(16) -0.0076(14) 0.0019(13) -0.0082(14)
C52 0.0210(18) 0.0239(19) 0.0169(17) -0.0083(15) 0.0018(14) -0.0108(14)
C52A 0.027(2) 0.030(2) 0.0198(18) -0.0166(16) 0.0049(15) -0.0123(16)
C52B 0.032(2) 0.032(2) 0.0160(17) -0.0109(17) 0.0040(15) -0.0128(16)
C52C 0.030(2) 0.033(2) 0.0217(19) -0.0083(17) -0.0018(16) -0.0172(17)
C52D 0.040(2) 0.044(3) 0.0180(19) -0.018(2) -0.0011(17) -0.0160(18)
C52E 0.043(3) 0.050(3) 0.030(3) -0.012(3) 0.006(2) -0.028(2)
C52F 0.055(4) 0.080(5) 0.028(3) -0.044(4) 0.010(2) -0.032(3)
C52G 0.044(3) 0.043(3) 0.022(2) -0.013(2) -0.005(2) -0.011(2)
C52H 0.043(3) 0.050(3) 0.030(3) -0.012(3) 0.006(2) -0.028(2)
C52I 0.055(4) 0.080(5) 0.028(3) -0.044(4) 0.010(2) -0.032(3)
C52J 0.044(3) 0.043(3) 0.022(2) -0.013(2) -0.005(2) -0.011(2)
C53 0.0225(19) 0.0243(19) 0.0170(17) -0.0096(15) 0.0014(14) -0.0079(14)
C53A 0.032(2) 0.033(2) 0.0214(19) -0.0189(18) 0.0017(16) -0.0092(16)
C53B 0.037(2) 0.039(2) 0.023(2) -0.0166(19) -0.0001(17) -0.0175(18)
C54 0.0233(19) 0.0239(19) 0.0166(17) -0.0107(15) 0.0018(14) -0.0081(14)
C55 0.025(2) 0.031(2) 0.0209(18) -0.0160(16) 0.0046(15) -0.0108(16)
C56 0.023(2) 0.031(2) 0.0209(19) -0.0146(17) 0.0053(16) -0.0069(17)
C57 0.023(2) 0.028(2) 0.023(2) -0.0107(18) 0.0058(17) -0.0049(18)
C57A 0.038(3) 0.041(3) 0.027(2) -0.026(2) 0.004(2) -0.004(2)
C58 0.019(2) 0.025(2) 0.023(2) -0.0065(17) 0.0083(16) -0.0063(17)
C58A 0.028(2) 0.021(2) 0.026(2) -0.0070(18) 0.0103(18) -0.0031(18)
C58B 0.036(3) 0.039(3) 0.041(3) -0.015(2) 0.025(2) -0.018(2)
C59 0.020(2) 0.025(2) 0.0204(19) -0.0047(17) 0.0056(17) -0.0069(18)
C60 0.024(2) 0.030(3) 0.0148(19) -0.0069(19) 0.0066(17) -0.007(2)
C56C 0.023(2) 0.031(2) 0.0209(19) -0.0146(17) 0.0053(16) -0.0069(17)
C57C 0.023(2) 0.028(2) 0.023(2) -0.0107(18) 0.0058(17) -0.0049(18)
C57D 0.038(3) 0.041(3) 0.027(2) -0.026(2) 0.004(2) -0.004(2)
C58C 0.019(2) 0.025(2) 0.023(2) -0.0065(17) 0.0083(16) -0.0063(17)
C58D 0.028(2) 0.021(2) 0.026(2) -0.0070(18) 0.0103(18) -0.0031(18)
C58E 0.036(3) 0.039(3) 0.041(3) -0.015(2) 0.025(2) -0.018(2)
C59C 0.020(2) 0.025(2) 0.0204(19) -0.0047(17) 0.0056(17) -0.0069(18)
C60C 0.024(2) 0.030(3) 0.0148(19) -0.0069(19) 0.0066(17) -0.007(2)
C61 0.0219(19) 0.032(2) 0.0162(17) -0.0078(16) 0.0043(14) -0.0097(15)
C62 0.0202(19) 0.037(2) 0.0151(17) -0.0069(16) 0.0024(14) -0.0107(16)
C62A 0.036(2) 0.048(3) 0.0146(18) -0.015(2) 0.0056(16) -0.0131(18)
C62B 0.040(3) 0.071(4) 0.028(2) -0.020(3) 0.016(2) -0.026(2)
C63 0.0220(19) 0.033(2) 0.0142(17) -0.0066(16) -0.0001(14) -0.0109(15)
C63A 0.036(2) 0.046(3) 0.0178(19) -0.015(2) 0.0009(17) -0.0152(18)
C63B 0.055(3) 0.051(3) 0.045(3) -0.012(3) -0.001(2) -0.031(3)
C64 0.0182(18) 0.029(2) 0.0145(16) -0.0060(15) 0.0005(13) -0.0086(14)
C65 0.026(2) 0.028(2) 0.0165(17) -0.0108(16) 0.0002(14) -0.0112(15)
C66 0.0221(18) 0.0244(19) 0.0171(17) -0.0087(15) 0.0025(14) -0.0101(14)
C67 0.031(2) 0.027(2) 0.0176(18) -0.0131(17) 0.0012(15) -0.0090(15)
C67A 0.045(3) 0.035(2) 0.024(2) -0.024(2) 0.0038(18) -0.0139(18)
C67B 0.068(4) 0.037(3) 0.054(3) -0.012(3) -0.011(3) -0.025(3)
C68 0.030(2) 0.026(2) 0.0193(18) -0.0143(16) 0.0019(15) -0.0093(15)
C68A 0.038(2) 0.029(2) 0.0215(19) -0.0173(18) 0.0033(17) -0.0093(16)
C69 0.0254(19) 0.0245(19) 0.0156(17) -0.0129(15) 0.0044(14) -0.0094(14)
C70 0.027(2) 0.027(2) 0.0129(16) -0.0124(16) 0.0051(14) -0.0103(14)
C75B 0.025(2) 0.040(2) 0.026(2) -0.0077(18) 0.0025(16) -0.0179(18)
C76B 0.018(3) 0.040(4) 0.029(3) -0.008(2) 0.005(2) -0.021(3)
C77B 0.019(3) 0.046(4) 0.054(5) -0.003(3) 0.001(3) -0.023(3)
C78B 0.037(4) 0.058(5) 0.033(3) 0.000(3) 0.006(3) -0.011(3)
C79B 0.045(4) 0.072(5) 0.048(4) -0.003(4) 0.001(3) -0.040(4)
C80B 0.034(3) 0.052(5) 0.060(5) -0.001(3) -0.009(3) -0.038(4)
C81B 0.022(3) 0.042(4) 0.039(3) -0.006(2) -0.001(2) -0.021(3)
C82B 0.036(4) 0.035(4) 0.093(7) -0.006(3) 0.006(4) -0.020(4)
C75 0.025(2) 0.040(2) 0.026(2) -0.0077(18) 0.0025(16) -0.0179(18)
C76 0.018(3) 0.040(4) 0.029(3) -0.008(2) 0.005(2) -0.021(3)
C77 0.019(3) 0.046(4) 0.054(5) -0.003(3) 0.001(3) -0.023(3)
C78 0.037(4) 0.058(5) 0.033(3) 0.000(3) 0.006(3) -0.011(3)
C79 0.045(4) 0.072(5) 0.048(4) -0.003(4) 0.001(3) -0.040(4)
C80 0.034(3) 0.052(5) 0.060(5) -0.001(3) -0.009(3) -0.038(4)
C81 0.022(3) 0.042(4) 0.039(3) -0.006(2) -0.001(2) -0.021(3)
C82 0.036(4) 0.035(4) 0.093(7) -0.006(3) 0.006(4) -0.020(4)

loop_
_atom_type_symbol
_atom_type_description
_atom_type_scat_dispersion_real
_atom_type_scat_dispersion_imag
_atom_type_scat_source
C C 0.0033 0.0016 'International Tables Vol C Tables 4.2.6.8 and 6.1.1.4'
H H 0 0 'International Tables Vol C Tables 4.2.6.8 and 6.1.1.4'
N N 0.0061 0.0033 'International Tables Vol C Tables 4.2.6.8 and 6.1.1.4'
Rh Rh -1.1178 0.9187 'International Tables Vol C Tables 4.2.6.8 and 6.1.1.4'

loop_
_geom_angle_atom_site_label_1
_geom_angle_atom_site_label_2
_geom_angle_atom_site_label_3
_geom_angle
C21 Rh1 N22 90.51(14)
C21 Rh1 N24 90.71(14)
N22 Rh1 N24 176.57(14)
C21 Rh1 C25B 83.24(15)
N22 Rh1 C25B 90.90(17)
N24 Rh1 C25B 92.42(15)
C21 Rh1 C25 83.24(15)
N22 Rh1 C25 90.90(17)
N24 Rh1 C25 92.42(15)
C21 Rh1 N23 177.03(14)
N22 Rh1 N23 89.51(13)
N24 Rh1 N23 89.10(13)
C25B Rh1 N23 99.73(14)
C25 Rh1 N23 99.73(14)
C1 C21 C4 106.5(3)
C1 C21 Rh1 126.8(3)
C4 C21 Rh1 126.6(3)
C9 N22 C6 106.2(4)
C6C N22 C9C 100.7(9)
C9 N22 Rh1 126.6(3)
C6C N22 Rh1 130.4(7)
C6 N22 Rh1 126.2(3)
C9C N22 Rh1 124.7(6)
C11 N23 C14 107.1(3)
C11 N23 Rh1 126.2(3)
C14 N23 Rh1 126.6(3)
C16 N24 C19 106.2(3)
C16 N24 Rh1 126.7(3)
C19 N24 Rh1 127.1(2)
C20 C1 C21 125.4(3)
C20 C1 C2 124.8(3)
C21 C1 C2 109.8(3)
C2A C2 C1 126.2(3)
C2A C2 C3 127.0(3)
C1 C2 C3 106.8(3)
C2 C2A C2B 129.3(4)
C2 C2A H2A 115.3
C2B C2A H2A 115.3
C2A C2B C2C 131.4(4)
C2A C2B H2B 114.3
C2C C2B H2B 114.3
C3B C2C C2B 124.0(4)
C3B C2C C2D 116.2(4)
C2B C2C C2D 119.9(4)
C2E C2D C2F 109.4(5)
C2H C2D C2I 111(2)
C2E C2D C2G 109.4(4)
C2F C2D C2G 107.4(5)
C2H C2D C2C 112.5(14)
C2E C2D C2C 109.2(4)
C2F C2D C2C 112.7(4)
C2I C2D C2C 118.5(15)
C2G C2D C2C 108.7(4)
C2H C2D C2J 104(2)
C2I C2D C2J 103(2)
C2C C2D C2J 105.8(12)
C2D C2E H2E1 109.5
C2D C2E H2E2 109.5
H2E1 C2E H2E2 109.5
C2D C2E H2E3 109.5
H2E1 C2E H2E3 109.5
H2E2 C2E H2E3 109.5
C2D C2F H2F1 109.5
C2D C2F H2F2 109.5
H2F1 C2F H2F2 109.5
C2D C2F H2F3 109.5
H2F1 C2F H2F3 109.5
H2F2 C2F H2F3 109.5
C2D C2G H2G1 109.5
C2D C2G H2G2 109.5
H2G1 C2G H2G2 109.5
C2D C2G H2G3 109.5
H2G1 C2G H2G3 109.5
H2G2 C2G H2G3 109.5
C2D C2H H2H1 109.5
C2D C2H H2H2 109.5
H2H1 C2H H2H2 109.5
C2D C2H H2H3 109.5
H2H1 C2H H2H3 109.5
H2H2 C2H H2H3 109.5
C2D C2I H2I1 109.5
C2D C2I H2I2 109.5
H2I1 C2I H2I2 109.5
C2D C2I H2I3 109.5
H2I1 C2I H2I3 109.5
H2I2 C2I H2I3 109.5
C2D C2J H2J1 109.5
C2D C2J H2J2 109.5
H2J1 C2J H2J2 109.5
C2D C2J H2J3 109.5
H2J1 C2J H2J3 109.5
H2J2 C2J H2J3 109.5
C3A C3 C4 126.2(4)
C3A C3 C2 126.6(3)
C4 C3 C2 107.1(3)
C3B C3A C3 129.7(4)
C3B C3A H3A 115.1
C3 C3A H3A 115.1
C2C C3B C3A 131.8(4)
C2C C3B H3B 114.1
C3A C3B H3B 114.1
C5 C4 C21 125.5(3)
C5 C4 C3 124.7(3)
C21 C4 C3 109.8(3)
C6 C5 C4 124.5(5)
C4 C5 C6C 125.2(9)
C6 C5 H5 117.8
C4 C5 H5 117.8
C5 C6 N22 125.9(5)
C5 C6 C7 124.8(7)
N22 C6 C7 109.1(6)
C8 C7 C6 107.2(5)
C8 C7 C7A 127.4(5)
C6 C7 C7A 125.3(6)
C7 C7A H7A1 109.5
C7 C7A H7A2 109.5
H7A1 C7A H7A2 109.5
C7 C7A H7A3 109.5
H7A1 C7A H7A3 109.5
H7A2 C7A H7A3 109.5
C7 C8 C9 107.0(4)
C7 C8 C8A 127.0(5)
C9 C8 C8A 126.0(5)
C8 C8A C8B 110.5(5)
C8 C8A H8A1 109.5
C8B C8A H8A1 109.5
C8 C8A H8A2 109.5
C8B C8A H8A2 109.5
H8A1 C8A H8A2 108.1
C8A C8B H8B1 109.5
C8A C8B H8B2 109.5
H8B1 C8B H8B2 109.5
C8A C8B H8B3 109.5
H8B1 C8B H8B3 109.5
H8B2 C8B H8B3 109.5
N22 C9 C10 126.1(5)
N22 C9 C8 110.3(4)
C10 C9 C8 123.6(5)
C11 C10 C9 126.7(6)
C11 C10 H10 116.7
C9 C10 H10 116.7
N22 C6C C5 119.1(13)
N22 C6C C7C 113.5(16)
C5 C6C C7C 127.3(19)
C8C C7C C6C 107.5(14)
C8C C7C C7D 128.2(13)
C6C C7C C7D 124.1(15)
C7C C7D H7D1 109.5
C7C C7D H7D2 109.5
H7D1 C7D H7D2 109.5
C7C C7D H7D3 109.5
H7D1 C7D H7D3 109.5
H7D2 C7D H7D3 109.5
C7C C8C C9C 107.7(11)
C7C C8C C8D 128.1(12)
C9C C8C C8D 124.1(12)
C8E C8D C8C 113.6(14)
C8E C8D H8D1 108.8
C8C C8D H8D1 108.8
C8E C8D H8D2 108.8
C8C C8D H8D2 108.8
H8D1 C8D H8D2 107.7
C8D C8E H8E1 109.5
C8D C8E H8E2 109.5
H8E1 C8E H8E2 109.5
C8D C8E H8E3 109.5
H8E1 C8E H8E3 109.5
H8E2 C8E H8E3 109.5
C10C C9C C8C 126.2(15)
C10C C9C N22 122.3(13)
C8C C9C N22 109.7(10)
C9C C10C C11 124.9(16)
C9C C10C H10C 117.5
C11 C10C H10C 117.5
N23 C11 C10 124.6(4)
N23 C11 C10C 123.8(8)
N23 C11 C12 109.9(4)
C10 C11 C12 125.2(4)
C10C C11 C12 122.8(8)
C13 C12 C11 106.6(4)
C13 C12 C12A 130.0(4)
C11 C12 C12A 123.3(4)
C12 C12A C12B 113.4(4)
C12 C12A H12A 108.9
C12B C12A H12A 108.9
C12 C12A H12B 108.9
C12B C12A H12B 108.9
H12A C12A H12B 107.7
C12A C12B H12C 109.5
C12A C12B H12D 109.5
H12C C12B H12D 109.5
C12A C12B H12E 109.5
H12C C12B H12E 109.5
H12D C12B H12E 109.5
C12 C13 C14 106.8(3)
C12 C13 C13A 128.3(4)
C14 C13 C13A 124.8(4)
C13 C13A C13B 112.6(4)
C13 C13A H13A 109.1
C13B C13A H13A 109.1
C13 C13A H13B 109.1
C13B C13A H13B 109.1
H13A C13A H13B 107.8
C13A C13B H13C 109.5
C13A C13B H13D 109.5
H13C C13B H13D 109.5
C13A C13B H13E 109.5
H13C C13B H13E 109.5
H13D C13B H13E 109.5
N23 C14 C15 124.9(3)
N23 C14 C13 109.6(4)
C15 C14 C13 125.5(4)
C14 C15 C16 126.1(4)
C14 C15 H15 116.9
C16 C15 H15 116.9
N24 C16 C15 126.3(4)
N24 C16 C17 110.2(3)
C15 C16 C17 123.5(4)
C18 C17 C16 107.2(4)
C18 C17 C17A 128.3(4)
C16 C17 C17A 124.5(4)
C17 C17A C17B 113.5(4)
C17 C17A H17A 108.9
C17B C17A H17A 108.9
C17 C17A H17B 108.9
C17B C17A H17B 108.9
H17A C17A H17B 107.7
C17A C17B H17C 109.5
C17A C17B H17D 109.5
H17C C17B H17D 109.5
C17A C17B H17E 109.5
H17C C17B H17E 109.5
H17D C17B H17E 109.5
C17 C18 C19 106.6(4)
C17 C18 C18A 128.7(4)
C19 C18 C18A 124.7(4)
C18 C18A H18A 109.5
C18 C18A H18B 109.5
H18A C18A H18B 109.5
C18 C18A H18C 109.5
H18A C18A H18C 109.5
H18B C18A H18C 109.5
C20 C19 N24 125.4(4)
C20 C19 C18 124.9(4)
N24 C19 C18 109.7(3)
C19 C20 C1 124.6(4)
C19 C20 H20 117.7
C1 C20 H20 117.7
C26 C25 Rh1 114.5(3)
C26 C25 H25A 108.6
Rh1 C25 H25A 108.6
C26 C25 H25B 108.6
Rh1 C25 H25B 108.6
H25A C25 H25B 107.6
C27 C26 C31 120
C27 C26 C25 117.4(3)
C31 C26 C25 122.6(3)
C26 C27 C28 120
C26 C27 H27 120
C28 C27 H27 120
C29 C28 C27 120
C29 C28 H28 120
C27 C28 H28 120
C30 C29 C28 120
C30 C29 H29 120
C28 C29 H29 120
C31 C30 C29 120
C31 C30 H30 120
C29 C30 H30 120
C30 C31 C26 120
C30 C31 C32 118.7(4)
C26 C31 C32 121.2(4)
C31 C32 H32A 109.5
C31 C32 H32B 109.5
H32A C32 H32B 109.5
C31 C32 H32C 109.5
H32A C32 H32C 109.5
H32B C32 H32C 109.5
C26B C25B Rh1 112.9(4)
C26B C25B H25C 109
Rh1 C25B H25C 109
C26B C25B H25D 109
Rh1 C25B H25D 109
H25C C25B H25D 107.8
C27B C26B C31B 120
C27B C26B C25B 117.4(6)
C31B C26B C25B 122.6(6)
C26B C27B C28B 120
C26B C27B H27B 120
C28B C27B H27B 120
C27B C28B C29B 120
C27B C28B H28B 120
C29B C28B H28B 120
C30B C29B C28B 120
C30B C29B H29B 120
C28B C29B H29B 120
C31B C30B C29B 120
C31B C30B H30B 120
C29B C30B H30B 120
C30B C31B C26B 120
C30B C31B C32B 118.4(10)
C26B C31B C32B 120.8(10)
C31B C32B H32D 109.5
C31B C32B H32E 109.5
H32D C32B H32E 109.5
C31B C32B H32F 109.5
H32D C32B H32F 109.5
H32E C32B H32F 109.5
C71 Rh2 N74 91.02(13)
C71 Rh2 N72 90.25(14)
N74 Rh2 N72 176.48(13)
C71 Rh2 C75 82.45(16)
N74 Rh2 C75 92.56(16)
N72 Rh2 C75 90.86(17)
C71 Rh2 C75B 82.45(16)
N74 Rh2 C75B 92.56(16)
N72 Rh2 C75B 90.86(17)
C71 Rh2 N73 177.05(14)
N74 Rh2 N73 89.19(12)
N72 Rh2 N73 89.37(13)
C75 Rh2 N73 100.49(14)
C75B Rh2 N73 100.49(14)
C54 C71 C51 106.6(3)
C54 C71 Rh2 126.8(3)
C51 C71 Rh2 126.4(3)
C59 N72 C56 106.0(3)
C59C N72 C56C 104(2)
C59 N72 Rh2 126.8(3)
C59C N72 Rh2 124.0(16)
C56 N72 Rh2 127.2(3)
C56C N72 Rh2 125.6(13)
C64 N73 C61 107.0(3)
C64 N73 Rh2 126.7(2)
C61 N73 Rh2 126.1(3)
C66 N74 C69 105.6(3)
C66 N74 Rh2 126.9(2)
C69 N74 Rh2 127.5(2)
C70 C51 C71 125.4(3)
C70 C51 C52 124.5(3)
C71 C51 C52 110.0(3)
C52A C52 C51 126.5(4)
C52A C52 C53 126.6(3)
C51 C52 C53 107.0(3)
C52B C52A C52 130.3(4)
C52B C52A H52A 114.8
C52 C52A H52A 114.8
C52A C52B C52C 130.8(4)
C52A C52B H52B 114.6
C52C C52B H52B 114.6
C53B C52C C52B 124.2(4)
C53B C52C C52D 119.1(4)
C52B C52C C52D 116.7(4)
C52H C52D C52J 111.3(4)
C52E C52D C52C 117.1(16)
C52H C52D C52C 110.0(4)
C52J C52D C52C 109.1(4)
C52H C52D C52I 109.3(4)
C52J C52D C52I 104.7(4)
C52C C52D C52I 112.5(4)
C52E C52D C52F 110(2)
C52C C52D C52F 117.5(13)
C52E C52D C52G 107(2)
C52C C52D C52G 104.5(11)
C52F C52D C52G 98(2)
C52D C52E H52C 109.5
C52D C52E H52D 109.5
H52C C52E H52D 109.5
C52D C52E H52E 109.5
H52C C52E H52E 109.5
H52D C52E H52E 109.5
C52D C52F H52F 109.5
C52D C52F H52G 109.5
H52F C52F H52G 109.5
C52D C52F H52H 109.5
H52F C52F H52H 109.5
H52G C52F H52H 109.5
C52D C52G H52I 109.5
C52D C52G H52J 109.5
H52I C52G H52J 109.5
C52D C52G H52K 109.5
H52I C52G H52K 109.5
H52J C52G H52K 109.5
C52D C52H H52L 109.5
C52D C52H H52M 109.5
H52L C52H H52M 109.5
C52D C52H H52N 109.5
H52L C52H H52N 109.5
H52M C52H H52N 109.5
C52D C52I H52O 109.5
C52D C52I H52P 109.5
H52O C52I H52P 109.5
C52D C52I H52Q 109.5
H52O C52I H52Q 109.5
H52P C52I H52Q 109.5
C52D C52J H52R 109.5
C52D C52J H52S 109.5
H52R C52J H52S 109.5
C52D C52J H52T 109.5
H52R C52J H52T 109.5
H52S C52J H52T 109.5
C53A C53 C54 126.3(4)
C53A C53 C52 126.8(3)
C54 C53 C52 106.9(3)
C53 C53A C53B 129.5(4)
C53 C53A H53A 115.2
C53B C53A H53A 115.2
C52C C53B C53A 131.4(4)
C52C C53B H53B 114.3
C53A C53B H53B 114.3
C55 C54 C71 125.8(3)
C55 C54 C53 124.6(3)
C71 C54 C53 109.5(3)
C56C C55 C54 125(2)
C56 C55 C54 124.7(4)
C56 C55 H55 117.6
C54 C55 H55 117.6
C55 C56 N72 124.6(4)
C55 C56 C57 125.4(5)
N72 C56 C57 110.0(4)
C58 C57 C56 106.7(4)
C58 C57 C57A 128.3(4)
C56 C57 C57A 125.0(4)
C57 C57A H57A 109.5
C57 C57A H57B 109.5
H57A C57A H57B 109.5
C57 C57A H57C 109.5
H57A C57A H57C 109.5
H57B C57A H57C 109.5
C57 C57A H57D 109.5
H57A C57A H57D 141.1
H57B C57A H57D 56.3
H57C C57A H57D 56.3
C57 C57A H57E 109.5
H57A C57A H57E 56.3
H57B C57A H57E 141.1
H57C C57A H57E 56.3
H57D C57A H57E 109.5
C57 C57A H57F 109.5
H57A C57A H57F 56.3
H57B C57A H57F 56.3
H57C C57A H57F 141.1
H57D C57A H57F 109.5
H57E C57A H57F 109.5
C57 C58 C59 107.5(4)
C57 C58 C58A 128.5(4)
C59 C58 C58A 124.0(4)
C58 C58A C58B 112.5(4)
C58 C58A H58A 109.1
C58B C58A H58A 109.1
C58 C58A H58B 109.1
C58B C58A H58B 109.1
H58A C58A H58B 107.8
C58A C58B H58C 109.5
C58A C58B H58D 109.5
H58C C58B H58D 109.5
C58A C58B H58E 109.5
H58C C58B H58E 109.5
H58D C58B H58E 109.5
N72 C59 C60 125.7(4)
N72 C59 C58 109.7(4)
C60 C59 C58 124.4(4)
C61 C60 C59 126.6(4)
C61 C60 H60 116.7
C59 C60 H60 116.7
C55 C56C N72 123(3)
C55 C56C C57C 126(4)
N72 C56C C57C 111(2)
C58C C57C C56C 107(2)
C58C C57C C57D 128(3)
C56C C57C C57D 125(3)
C57C C57D H57G 109.5
C57C C57D H57H 109.5
H57G C57D H57H 109.5
C57C C57D H57I 109.5
H57G C57D H57I 109.5
H57H C57D H57I 109.5
C57C C57D H57J 109.5
H57G C57D H57J 141.1
H57H C57D H57J 56.3
H57I C57D H57J 56.3
C57C C57D H57K 109.5
H57G C57D H57K 56.3
H57H C57D H57K 141.1
H57I C57D H57K 56.3
H57J C57D H57K 109.5
C57C C57D H57L 109.5
H57G C57D H57L 56.3
H57H C57D H57L 56.3
H57I C57D H57L 141.1
H57J C57D H57L 109.5
H57K C57D H57L 109.5
C57C C58C C59C 107.5(19)
C57C C58C C58D 128(3)
C59C C58C C58D 123(2)
C58C C58D C58E 109(3)
C58C C58D H58F 109.9
C58E C58D H58F 109.9
C58C C58D H58G 109.9
C58E C58D H58G 109.9
H58F C58D H58G 108.3
C58D C58E H58H 109.5
C58D C58E H58I 109.5
H58H C58E H58I 109.5
C58D C58E H58J 109.5
H58H C58E H58J 109.5
H58I C58E H58J 109.5
C60C C59C N72 124(4)
C60C C59C C58C 125(3)
N72 C59C C58C 111(2)
C61 C60C C59C 129(5)
C61 C60C H60C 115.6
C59C C60C H60C 115.6
C60C C61 N73 122(3)
N73 C61 C60 124.9(4)
C60C C61 C62 124(3)
N73 C61 C62 109.5(3)
C60 C61 C62 125.5(4)
C63 C62 C61 107.0(3)
C63 C62 C62A 128.8(4)
C61 C62 C62A 124.0(4)
C62 C62A C62B 111.6(4)
C62 C62A H62A 109.3
C62B C62A H62A 109.3
C62 C62A H62B 109.3
C62B C62A H62B 109.3
H62A C62A H62B 108
C62A C62B H62C 109.5
C62A C62B H62D 109.5
H62C C62B H62D 109.5
C62A C62B H62E 109.5
H62C C62B H62E 109.5
H62D C62B H62E 109.5
C62 C63 C64 106.6(3)
C62 C63 C63A 129.3(4)
C64 C63 C63A 124.1(4)
C63 C63A C63B 113.4(4)
C63 C63A H63A 108.9
C63B C63A H63A 108.9
C63 C63A H63B 108.9
C63B C63A H63B 108.9
H63A C63A H63B 107.7
C63A C63B H63C 109.5
C63A C63B H63D 109.5
H63C C63B H63D 109.5
C63A C63B H63E 109.5
H63C C63B H63E 109.5
H63D C63B H63E 109.5
N73 C64 C65 124.2(3)
N73 C64 C63 109.9(3)
C65 C64 C63 125.9(4)
C64 C65 C66 126.9(4)
C64 C65 H65 116.5
C66 C65 H65 116.5
N74 C66 C65 125.7(4)
N74 C66 C67 110.8(3)
C65 C66 C67 123.4(3)
C68 C67 C66 107.0(3)
C68 C67 C67A 128.5(4)
C66 C67 C67A 124.5(3)
C67 C67A C67B 113.4(4)
C67 C67A H67A 108.9
C67B C67A H67A 108.9
C67 C67A H67B 108.9
C67B C67A H67B 108.9
H67A C67A H67B 107.7
C67A C67B H67C 109.5
C67A C67B H67D 109.5
H67C C67B H67D 109.5
C67A C67B H67E 109.5
H67C C67B H67E 109.5
H67D C67B H67E 109.5
C67 C68 C69 106.6(3)
C67 C68 C68A 128.1(4)
C69 C68 C68A 125.3(3)
C68 C68A H68A 109.5
C68 C68A H68B 109.5
H68A C68A H68B 109.5
C68 C68A H68C 109.5
H68A C68A H68C 109.5
H68B C68A H68C 109.5
C70 C69 N74 124.8(3)
C70 C69 C68 125.3(3)
N74 C69 C68 110.0(3)
C69 C70 C51 124.8(3)
C69 C70 H70 117.6
C51 C70 H70 117.6
C76B C75B Rh2 113.6(5)
C76B C75B H75C 108.9
Rh2 C75B H75C 108.9
C76B C75B H75D 108.9
Rh2 C75B H75D 108.9
H75C C75B H75D 107.7
C77B C76B C81B 120
C77B C76B C75B 118.4(7)
C81B C76B C75B 121.6(7)
C78B C77B C76B 120
C78B C77B H77B 120
C76B C77B H77B 120
C77B C78B C79B 120
C77B C78B H78B 120
C79B C78B H78B 120
C80B C79B C78B 120
C80B C79B H79B 120
C78B C79B H79B 120
C79B C80B C81B 120
C79B C80B H80B 120
C81B C80B H80B 120
C80B C81B C76B 120
C80B C81B C82B 120.2(13)
C76B C81B C82B 119.3(13)
C81B C82B H82D 109.5
C81B C82B H82E 109.5
H82D C82B H82E 109.5
C81B C82B H82F 109.5
H82D C82B H82F 109.5
H82E C82B H82F 109.5
C76 C75 Rh2 114.1(3)
C76 C75 H75A 108.7
Rh2 C75 H75A 108.7
C76 C75 H75B 108.7
Rh2 C75 H75B 108.7
H75A C75 H75B 107.6
C77 C76 C81 120
C77 C76 C75 118.4(3)
C81 C76 C75 121.5(3)
C76 C77 C78 120
C76 C77 H77 120
C78 C77 H77 120
C77 C78 C79 120
C77 C78 H78 120
C79 C78 H78 120
C78 C79 C80 120
C78 C79 H79 120
C80 C79 H79 120
C81 C80 C79 120
C81 C80 H80 120
C79 C80 H80 120
C80 C81 C76 120
C80 C81 C82 118.0(4)
C76 C81 C82 122.0(5)
C81 C82 H82A 109.5
C81 C82 H82B 109.5
H82A C82 H82B 109.5
C81 C82 H82C 109.5
H82A C82 H82C 109.5
H82B C82 H82C 109.5

loop_
_geom_bond_atom_site_label_1
_geom_bond_atom_site_label_2
_geom_bond_distance
Rh1 C21 1.966(3)
Rh1 N22 2.015(4)
Rh1 N24 2.026(3)
Rh1 C25B 2.073(4)
Rh1 C25 2.073(4)
Rh1 N23 2.088(3)
C21 C1 1.419(5)
C21 C4 1.421(5)
N22 C9 1.362(6)
N22 C6C 1.39(3)
N22 C6 1.402(10)
N22 C9C 1.494(16)
N23 C11 1.363(5)
N23 C14 1.364(5)
N24 C16 1.369(5)
N24 C19 1.384(5)
C1 C20 1.409(5)
C1 C2 1.436(5)
C2 C2A 1.394(5)
C2 C3 1.440(5)
C2A C2B 1.394(5)
C2A H2A 0.95
C2B C2C 1.401(6)
C2B H2B 0.95
C2C C3B 1.385(6)
C2C C2D 1.552(5)
C2D C2H 1.47(4)
C2D C2E 1.520(7)
C2D C2F 1.520(8)
C2D C2I 1.53(4)
C2D C2G 1.542(7)
C2D C2J 1.68(4)
C2E H2E1 0.98
C2E H2E2 0.98
C2E H2E3 0.98
C2F H2F1 0.98
C2F H2F2 0.98
C2F H2F3 0.98
C2G H2G1 0.98
C2G H2G2 0.98
C2G H2G3 0.98
C2H H2H1 0.98
C2H H2H2 0.98
C2H H2H3 0.98
C2I H2I1 0.98
C2I H2I2 0.98
C2I H2I3 0.98
C2J H2J1 0.98
C2J H2J2 0.98
C2J H2J3 0.98
C3 C3A 1.398(5)
C3 C4 1.430(5)
C3A C3B 1.386(6)
C3A H3A 0.95
C3B H3B 0.95
C4 C5 1.401(5)
C5 C6 1.350(9)
C5 C6C 1.45(2)
C5 H5 0.95
C6 C7 1.455(7)
C7 C8 1.354(7)
C7 C7A 1.489(7)
C7A H7A1 0.98
C7A H7A2 0.98
C7A H7A3 0.98
C8 C9 1.458(7)
C8 C8A 1.507(7)
C8A C8B 1.516(8)
C8A H8A1 0.99
C8A H8A2 0.99
C8B H8B1 0.98
C8B H8B2 0.98
C8B H8B3 0.98
C9 C10 1.391(7)
C10 C11 1.380(8)
C10 H10 0.95
C6C C7C 1.459(15)
C7C C8C 1.335(14)
C7C C7D 1.502(15)
C7D H7D1 0.98
C7D H7D2 0.98
C7D H7D3 0.98
C8C C9C 1.460(14)
C8C C8D 1.507(15)
C8D C8E 1.501(16)
C8D H8D1 0.99
C8D H8D2 0.99
C8E H8E1 0.98
C8E H8E2 0.98
C8E H8E3 0.98
C9C C10C 1.401(15)
C10C C11 1.43(2)
C10C H10C 0.95
C11 C12 1.463(5)
C12 C13 1.353(6)
C12 C12A 1.500(6)
C12A C12B 1.521(7)
C12A H12A 0.99
C12A H12B 0.99
C12B H12C 0.98
C12B H12D 0.98
C12B H12E 0.98
C13 C14 1.466(5)
C13 C13A 1.498(6)
C13A C13B 1.528(8)
C13A H13A 0.99
C13A H13B 0.99
C13B H13C 0.98
C13B H13D 0.98
C13B H13E 0.98
C14 C15 1.376(6)
C15 C16 1.398(5)
C15 H15 0.95
C16 C17 1.448(6)
C17 C18 1.356(6)
C17 C17A 1.507(6)
C17A C17B 1.521(7)
C17A H17A 0.99
C17A H17B 0.99
C17B H17C 0.98
C17B H17D 0.98
C17B H17E 0.98
C18 C19 1.455(5)
C18 C18A 1.485(6)
C18A H18A 0.98
C18A H18B 0.98
C18A H18C 0.98
C19 C20 1.375(5)
C20 H20 0.95
C25 C26 1.504(5)
C25 H25A 0.99
C25 H25B 0.99
C26 C27 1.39
C26 C31 1.39
C27 C28 1.39
C27 H27 0.95
C28 C29 1.39
C28 H28 0.95
C29 C30 1.39
C29 H29 0.95
C30 C31 1.39
C30 H30 0.95
C31 C32 1.502(8)
C32 H32A 0.98
C32 H32B 0.98
C32 H32C 0.98
C25B C26B 1.512(8)
C25B H25C 0.99
C25B H25D 0.99
C26B C27B 1.39
C26B C31B 1.39
C27B C28B 1.39
C27B H27B 0.95
C28B C29B 1.39
C28B H28B 0.95
C29B C30B 1.39
C29B H29B 0.95
C30B C31B 1.39
C30B H30B 0.95
C31B C32B 1.41(2)
C32B H32D 0.98
C32B H32E 0.98
C32B H32F 0.98
Rh2 C71 1.969(4)
Rh2 N74 2.019(3)
Rh2 N72 2.036(3)
Rh2 C75 2.067(4)
Rh2 C75B 2.067(4)
Rh2 N73 2.089(3)
C71 C54 1.420(5)
C71 C51 1.427(5)
N72 C59 1.370(5)
N72 C59C 1.39(5)
N72 C56 1.397(6)
N72 C56C 1.42(6)
N73 C64 1.366(5)
N73 C61 1.369(5)
N74 C66 1.368(5)
N74 C69 1.391(4)
C51 C70 1.413(5)
C51 C52 1.428(5)
C52 C52A 1.396(5)
C52 C53 1.447(5)
C52A C52B 1.384(5)
C52A H52A 0.95
C52B C52C 1.397(6)
C52B H52B 0.95
C52C C53B 1.396(6)
C52C C52D 1.551(5)
C52D C52E 1.31(4)
C52D C52H 1.501(7)
C52D C52J 1.539(7)
C52D C52I 1.552(7)
C52D C52F 1.60(4)
C52D C52G 1.70(4)
C52E H52C 0.98
C52E H52D 0.98
C52E H52E 0.98
C52F H52F 0.98
C52F H52G 0.98
C52F H52H 0.98
C52G H52I 0.98
C52G H52J 0.98
C52G H52K 0.98
C52H H52L 0.98
C52H H52M 0.98
C52H H52N 0.98
C52I H52O 0.98
C52I H52P 0.98
C52I H52Q 0.98
C52J H52R 0.98
C52J H52S 0.98
C52J H52T 0.98
C53 C53A 1.382(5)
C53 C54 1.444(5)
C53A C53B 1.402(5)
C53A H53A 0.95
C53B H53B 0.95
C54 C55 1.398(5)
C55 C56C 1.38(4)
C55 C56 1.386(6)
C55 H55 0.95
C56 C57 1.445(6)
C57 C58 1.357(6)
C57 C57A 1.495(6)
C57A H57A 0.98
C57A H57B 0.98
C57A H57C 0.98
C57A H57D 0.98
C57A H57E 0.98
C57A H57F 0.98
C58 C59 1.458(6)
C58 C58A 1.503(6)
C58A C58B 1.524(6)
C58A H58A 0.99
C58A H58B 0.99
C58B H58C 0.98
C58B H58D 0.98
C58B H58E 0.98
C59 C60 1.396(6)
C60 C61 1.383(6)
C60 H60 0.95
C56C C57C 1.446(19)
C57C C58C 1.351(18)
C57C C57D 1.497(19)
C57D H57G 0.98
C57D H57H 0.98
C57D H57I 0.98
C57D H57J 0.98
C57D H57K 0.98
C57D H57L 0.98
C58C C59C 1.456(19)
C58C C58D 1.512(19)
C58D C58E 1.52(2)
C58D H58F 0.99
C58D H58G 0.99
C58E H58H 0.98
C58E H58I 0.98
C58E H58J 0.98
C59C C60C 1.39(2)
C60C C61 1.35(6)
C60C H60C 0.95
C61 C62 1.462(5)
C62 C63 1.354(6)
C62 C62A 1.503(5)
C62A C62B 1.537(7)
C62A H62A 0.99
C62A H62B 0.99
C62B H62C 0.98
C62B H62D 0.98
C62B H62E 0.98
C63 C64 1.462(5)
C63 C63A 1.502(6)
C63A C63B 1.525(7)
C63A H63A 0.99
C63A H63B 0.99
C63B H63C 0.98
C63B H63D 0.98
C63B H63E 0.98
C64 C65 1.371(5)
C65 C66 1.402(5)
C65 H65 0.95
C66 C67 1.446(5)
C67 C68 1.360(5)
C67 C67A 1.511(5)
C67A C67B 1.516(7)
C67A H67A 0.99
C67A H67B 0.99
C67B H67C 0.98
C67B H67D 0.98
C67B H67E 0.98
C68 C69 1.452(5)
C68 C68A 1.486(5)
C68A H68A 0.98
C68A H68B 0.98
C68A H68C 0.98
C69 C70 1.381(5)
C70 H70 0.95
C75B C76B 1.567(9)
C75B H75C 0.99
C75B H75D 0.99
C76B C77B 1.39
C76B C81B 1.39
C77B C78B 1.39
C77B H77B 0.95
C78B C79B 1.39
C78B H78B 0.95
C79B C80B 1.39
C79B H79B 0.95
C80B C81B 1.39
C80B H80B 0.95
C81B C82B 1.47(2)
C82B H82D 0.98
C82B H82E 0.98
C82B H82F 0.98
C75 C76 1.470(5)
C75 H75A 0.99
C75 H75B 0.99
C76 C77 1.39
C76 C81 1.39
C77 C78 1.39
C77 H77 0.95
C78 C79 1.39
C78 H78 0.95
C79 C80 1.39
C79 H79 0.95
C80 C81 1.39
C80 H80 0.95
C81 C82 1.515(10)
C82 H82A 0.98
C82 H82B 0.98
C82 H82C 0.98

loop_
_geom_torsion_atom_site_label_1
_geom_torsion_atom_site_label_2
_geom_torsion_atom_site_label_3
_geom_torsion_atom_site_label_4
_geom_torsion
C4 C21 C1 C20 -177.4(4)
Rh1 C21 C1 C20 -1.3(6)
C4 C21 C1 C2 0.6(4)
Rh1 C21 C1 C2 176.7(3)
C20 C1 C2 C2A -3.4(6)
C21 C1 C2 C2A 178.6(4)
C20 C1 C2 C3 176.8(4)
C21 C1 C2 C3 -1.2(4)
C1 C2 C2A C2B 176.2(4)
C3 C2 C2A C2B -4.0(7)
C2 C2A C2B C2C 1.0(8)
C2A C2B C2C C3B 2.2(8)
C2A C2B C2C C2D -176.6(4)
C3B C2C C2D C2H 124.1(19)
C2B C2C C2D C2H -57.0(19)
C3B C2C C2D C2E -60.9(5)
C2B C2C C2D C2E 118.1(5)
C3B C2C C2D C2F 177.3(5)
C2B C2C C2D C2F -3.7(6)
C3B C2C C2D C2I -8(2)
C2B C2C C2D C2I 171(2)
C3B C2C C2D C2G 58.4(6)
C2B C2C C2D C2G -122.6(5)
C3B C2C C2D C2J -122.9(18)
C2B C2C C2D C2J 56.1(18)
C2A C2 C3 C3A 2.3(6)
C1 C2 C3 C3A -177.9(4)
C2A C2 C3 C4 -178.4(4)
C1 C2 C3 C4 1.4(4)
C4 C3 C3A C3B -177.8(4)
C2 C3 C3A C3B 1.3(7)
C2B C2C C3B C3A -1.3(8)
C2D C2C C3B C3A 177.6(4)
C3 C3A C3B C2C -1.6(8)
C1 C21 C4 C5 179.6(4)
Rh1 C21 C4 C5 3.5(6)
C1 C21 C4 C3 0.4(4)
Rh1 C21 C4 C3 -175.8(3)
C3A C3 C4 C5 -1.1(6)
C2 C3 C4 C5 179.6(4)
C3A C3 C4 C21 178.2(4)
C2 C3 C4 C21 -1.1(4)
C21 C4 C5 C6 -1.0(7)
C3 C4 C5 C6 178.2(5)
C21 C4 C5 C6C 11.1(8)
C3 C4 C5 C6C -169.7(7)
C4 C5 C6 N22 4.5(9)
C4 C5 C6 C7 179.7(5)
C9 N22 C6 C5 -179.4(6)
Rh1 N22 C6 C5 -10.0(9)
C9 N22 C6 C7 4.7(6)
Rh1 N22 C6 C7 174.1(3)
C5 C6 C7 C8 -179.0(6)
N22 C6 C7 C8 -3.1(7)
C5 C6 C7 C7A -2.6(10)
N22 C6 C7 C7A 173.3(6)
C6 C7 C8 C9 0.3(6)
C7A C7 C8 C9 -176.1(6)
C6 C7 C8 C8A 177.6(5)
C7A C7 C8 C8A 1.3(10)
C7 C8 C8A C8B -89.1(8)
C9 C8 C8A C8B 87.7(7)
C6 N22 C9 C10 177.2(6)
Rh1 N22 C9 C10 7.9(8)
C6 N22 C9 C8 -4.6(6)
Rh1 N22 C9 C8 -173.9(3)
C7 C8 C9 N22 2.7(6)
C8A C8 C9 N22 -174.6(5)
C7 C8 C9 C10 -179.0(5)
C8A C8 C9 C10 3.6(9)
N22 C9 C10 C11 -2.8(9)
C8 C9 C10 C11 179.2(5)
C9C N22 C6C C5 172.9(8)
Rh1 N22 C6C C5 15.8(10)
C9C N22 C6C C7C -7.0(11)
Rh1 N22 C6C C7C -164.1(8)
C4 C5 C6C N22 -20.4(10)
C4 C5 C6C C7C 159.5(10)
N22 C6C C7C C8C 2.1(15)
C5 C6C C7C C8C -177.8(10)
N22 C6C C7C C7D -173.7(13)
C5 C6C C7C C7D 6(2)
C6C C7C C8C C9C 4.3(17)
C7D C7C C8C C9C 179.8(16)
C6C C7C C8C C8D -173.7(14)
C7D C7C C8C C8D 2(3)
C7C C8C C8D C8E 94(2)
C9C C8C C8D C8E -83(2)
C7C C8C C9C C10C -173.8(16)
C8D C8C C9C C10C 4(3)
C7C C8C C9C N22 -8.9(17)
C8D C8C C9C N22 169.1(13)
C6C N22 C9C C10C 175.0(14)
Rh1 N22 C9C C10C -26.2(18)
C6C N22 C9C C8C 9.5(13)
Rh1 N22 C9C C8C 168.3(8)
C8C C9C C10C C11 163.9(15)
N22 C9C C10C C11 1(3)
C14 N23 C11 C10 -175.0(5)
Rh1 N23 C11 C10 1.2(6)
C14 N23 C11 C10C 159.0(9)
Rh1 N23 C11 C10C -24.8(10)
C14 N23 C11 C12 -0.4(5)
Rh1 N23 C11 C12 175.8(3)
C9 C10 C11 N23 -2.0(9)
C9 C10 C11 C12 -175.8(5)
C9C C10C C11 N23 26(2)
C9C C10C C11 C12 -177.1(13)
N23 C11 C12 C13 -0.6(5)
C10 C11 C12 C13 174.0(5)
C10C C11 C12 C13 -160.3(10)
N23 C11 C12 C12A -176.6(4)
C10 C11 C12 C12A -2.0(7)
C10C C11 C12 C12A 23.7(11)
C13 C12 C12A C12B -98.7(6)
C11 C12 C12A C12B 76.3(6)
C11 C12 C13 C14 1.3(5)
C12A C12 C13 C14 176.9(4)
C11 C12 C13 C13A -175.9(4)
C12A C12 C13 C13A -0.2(8)
C12 C13 C13A C13B 98.2(6)
C14 C13 C13A C13B -78.5(6)
C11 N23 C14 C15 -177.0(4)
Rh1 N23 C14 C15 6.8(6)
C11 N23 C14 C13 1.2(4)
Rh1 N23 C14 C13 -175.0(3)
C12 C13 C14 N23 -1.6(5)
C13A C13 C14 N23 175.7(4)
C12 C13 C14 C15 176.6(4)
C13A C13 C14 C15 -6.1(6)
N23 C14 C15 C16 -2.8(7)
C13 C14 C15 C16 179.3(4)
C19 N24 C16 C15 -177.8(4)
Rh1 N24 C16 C15 1.2(6)
C19 N24 C16 C17 0.7(4)
Rh1 N24 C16 C17 179.8(3)
C14 C15 C16 N24 -1.5(7)
C14 C15 C16 C17 -179.9(4)
N24 C16 C17 C18 -1.6(5)
C15 C16 C17 C18 177.0(4)
N24 C16 C17 C17A 176.8(4)
C15 C16 C17 C17A -4.6(7)
C18 C17 C17A C17B -99.3(6)
C16 C17 C17A C17B 82.6(6)
C16 C17 C18 C19 1.6(5)
C17A C17 C18 C19 -176.7(4)
C16 C17 C18 C18A -177.0(5)
C17A C17 C18 C18A 4.7(8)
C16 N24 C19 C20 -177.7(4)
Rh1 N24 C19 C20 3.3(6)
C16 N24 C19 C18 0.3(4)
Rh1 N24 C19 C18 -178.7(3)
C17 C18 C19 C20 176.8(4)
C18A C18 C19 C20 -4.5(7)
C17 C18 C19 N24 -1.2(5)
C18A C18 C19 N24 177.5(4)
N24 C19 C20 C1 -2.2(7)
C18 C19 C20 C1 -180.0(4)
C21 C1 C20 C19 1.2(6)
C2 C1 C20 C19 -176.5(4)
Rh1 C25 C26 C27 83.5(3)
Rh1 C25 C26 C31 -99.2(4)
C31 C26 C27 C28 0
C25 C26 C27 C28 177.4(4)
C26 C27 C28 C29 0
C27 C28 C29 C30 0
C28 C29 C30 C31 0
C29 C30 C31 C26 0
C29 C30 C31 C32 -176.5(5)
C27 C26 C31 C30 0
C25 C26 C31 C30 -177.3(4)
C27 C26 C31 C32 176.5(5)
C25 C26 C31 C32 -0.8(6)
Rh1 C25B C26B C27B -85.5(5)
Rh1 C25B C26B C31B 95.4(5)
C31B C26B C27B C28B 0
C25B C26B C27B C28B -179.0(7)
C26B C27B C28B C29B 0
C27B C28B C29B C30B 0
C28B C29B C30B C31B 0
C29B C30B C31B C26B 0
C29B C30B C31B C32B 170.4(12)
C27B C26B C31B C30B 0
C25B C26B C31B C30B 179.0(8)
C27B C26B C31B C32B -170.1(12)
C25B C26B C31B C32B 8.9(12)
C54 C71 C51 C70 -176.0(4)
Rh2 C71 C51 C70 -1.3(6)
C54 C71 C51 C52 0.8(4)
Rh2 C71 C51 C52 175.5(3)
C70 C51 C52 C52A -4.1(6)
C71 C51 C52 C52A 179.1(4)
C70 C51 C52 C53 176.1(4)
C71 C51 C52 C53 -0.7(4)
C51 C52 C52A C52B 174.2(4)
C53 C52 C52A C52B -6.1(7)
C52 C52A C52B C52C 2.5(8)
C52A C52B C52C C53B 4.6(7)
C52A C52B C52C C52D -176.9(4)
C53B C52C C52D C52E -53(2)
C52B C52C C52D C52E 129(2)
C53B C52C C52D C52H 108.3(5)
C52B C52C C52D C52H -70.3(5)
C53B C52C C52D C52J -129.5(5)
C52B C52C C52D C52J 51.9(5)
C53B C52C C52D C52I -13.8(6)
C52B C52C C52D C52I 167.6(5)
C53B C52C C52D C52F 173(2)
C52B C52C C52D C52F -6(2)
C53B C52C C52D C52G 65.7(15)
C52B C52C C52D C52G -112.9(15)
C52A C52 C53 C53A 1.1(7)
C51 C52 C53 C53A -179.2(4)
C52A C52 C53 C54 -179.4(4)
C51 C52 C53 C54 0.3(4)
C54 C53 C53A C53B -175.2(4)
C52 C53 C53A C53B 4.3(8)
C52B C52C C53B C53A -4.8(8)
C52D C52C C53B C53A 176.7(5)
C53 C53A C53B C52C -1.5(9)
C51 C71 C54 C55 -179.1(4)
Rh2 C71 C54 C55 6.2(6)
C51 C71 C54 C53 -0.6(4)
Rh2 C71 C54 C53 -175.3(3)
C53A C53 C54 C55 -1.8(7)
C52 C53 C54 C55 178.7(4)
C53A C53 C54 C71 179.7(4)
C52 C53 C54 C71 0.2(4)
C71 C54 C55 C56C -8.9(13)
C53 C54 C55 C56C 172.8(11)
C71 C54 C55 C56 2.4(7)
C53 C54 C55 C56 -175.9(4)
C54 C55 C56 N72 -5.1(7)
C54 C55 C56 C57 174.6(4)
C59 N72 C56 C55 179.2(4)
Rh2 N72 C56 C55 -0.8(6)
C59 N72 C56 C57 -0.5(5)
Rh2 N72 C56 C57 179.5(3)
C55 C56 C57 C58 -178.7(4)
N72 C56 C57 C58 1.0(5)
C55 C56 C57 C57A 0.7(8)
N72 C56 C57 C57A -179.6(4)
C56 C57 C58 C59 -1.1(5)
C57A C57 C58 C59 179.6(5)
C56 C57 C58 C58A -178.3(4)
C57A C57 C58 C58A 2.4(8)
C57 C58 C58A C58B 95.1(6)
C59 C58 C58A C58B -81.7(6)
C56 N72 C59 C60 175.5(4)
Rh2 N72 C59 C60 -4.6(6)
C56 N72 C59 C58 -0.1(5)
Rh2 N72 C59 C58 179.8(3)
C57 C58 C59 N72 0.8(5)
C58A C58 C59 N72 178.2(4)
C57 C58 C59 C60 -174.9(4)
C58A C58 C59 C60 2.5(7)
N72 C59 C60 C61 -0.6(7)
C58 C59 C60 C61 174.4(4)
C54 C55 C56C N72 18.4(16)
C54 C55 C56C C57C -160(3)
C59C N72 C56C C55 -177(2)
Rh2 N72 C56C C55 -24.5(16)
C59C N72 C56C C57C 2(3)
Rh2 N72 C56C C57C 154(2)
C55 C56C C57C C58C -179(2)
N72 C56C C57C C58C 2(4)
C55 C56C C57C C57D -6(5)
N72 C56C C57C C57D 175(4)
C56C C57C C58C C59C -6(5)
C57D C57C C58C C59C -178(5)
C56C C57C C58C C58D 164(4)
C57D C57C C58C C58D -8(8)
C57C C58C C58D C58E -86(6)
C59C C58C C58D C58E 82(6)
C56C N72 C59C C60C 172(5)
Rh2 N72 C59C C60C 19(6)
C56C N72 C59C C58C -5(4)
Rh2 N72 C59C C58C -158(2)
C57C C58C C59C C60C -170(6)
C58D C58C C59C C60C 19(8)
C57C C58C C59C N72 7(5)
C58D C58C C59C N72 -163(4)
N72 C59C C60C C61 5(10)
C58C C59C C60C C61 -178(5)
C59C C60C C61 N73 -24(9)
C59C C60C C61 C62 -178(5)
C64 N73 C61 C60C -158(4)
Rh2 N73 C61 C60C 17(4)
C64 N73 C61 C60 177.9(4)
Rh2 N73 C61 C60 -7.2(6)
C64 N73 C61 C62 -1.5(4)
Rh2 N73 C61 C62 173.4(2)
C59 C60 C61 N73 6.9(7)
C59 C60 C61 C62 -173.8(4)
C60C C61 C62 C63 157(4)
N73 C61 C62 C63 0.7(5)
C60 C61 C62 C63 -178.7(4)
C60C C61 C62 C62A -18(4)
N73 C61 C62 C62A -174.5(4)
C60 C61 C62 C62A 6.1(7)
C63 C62 C62A C62B -97.3(5)
C61 C62 C62A C62B 76.7(5)
C61 C62 C63 C64 0.4(4)
C62A C62 C63 C64 175.2(4)
C61 C62 C63 C63A -176.5(4)
C62A C62 C63 C63A -1.7(7)
C62 C63 C63A C63B 100.4(5)
C64 C63 C63A C63B -76.0(5)
C61 N73 C64 C65 -176.8(4)
Rh2 N73 C64 C65 8.4(5)
C61 N73 C64 C63 1.7(4)
Rh2 N73 C64 C63 -173.1(2)
C62 C63 C64 N73 -1.3(4)
C63A C63 C64 N73 175.8(4)
C62 C63 C64 C65 177.2(4)
C63A C63 C64 C65 -5.8(6)
N73 C64 C65 C66 -3.3(7)
C63 C64 C65 C66 178.5(4)
C69 N74 C66 C65 -177.8(4)
Rh2 N74 C66 C65 0.6(6)
C69 N74 C66 C67 -0.7(4)
Rh2 N74 C66 C67 177.6(3)
C64 C65 C66 N74 -1.6(7)
C64 C65 C66 C67 -178.3(4)
N74 C66 C67 C68 -1.4(5)
C65 C66 C67 C68 175.7(4)
N74 C66 C67 C67A 177.9(4)
C65 C66 C67 C67A -5.0(6)
C68 C67 C67A C67B -102.0(6)
C66 C67 C67A C67B 78.9(5)
C66 C67 C68 C69 2.8(5)
C67A C67 C68 C69 -176.4(4)
C66 C67 C68 C68A -175.8(4)
C67A C67 C68 C68A 5.0(8)
C66 N74 C69 C70 -178.1(4)
Rh2 N74 C69 C70 3.6(6)
C66 N74 C69 C68 2.4(4)
Rh2 N74 C69 C68 -175.9(3)
C67 C68 C69 C70 177.2(4)
C68A C68 C69 C70 -4.2(7)
C67 C68 C69 N74 -3.4(5)
C68A C68 C69 N74 175.3(4)
N74 C69 C70 C51 -3.3(6)
C68 C69 C70 C51 176.1(4)
C71 C51 C70 C69 2.1(6)
C52 C51 C70 C69 -174.2(4)
Rh2 C75B C76B C77B -84.7(7)
Rh2 C75B C76B C81B 96.5(8)
C81B C76B C77B C78B 0
C75B C76B C77B C78B -178.8(9)
C76B C77B C78B C79B 0
C77B C78B C79B C80B 0
C78B C79B C80B C81B 0
C79B C80B C81B C76B 0
C79B C80B C81B C82B 171.9(15)
C77B C76B C81B C80B 0
C75B C76B C81B C80B 178.8(9)
C77B C76B C81B C82B -172.0(14)
C75B C76B C81B C82B 6.7(15)
Rh2 C75 C76 C77 81.2(3)
Rh2 C75 C76 C81 -100.8(3)
C81 C76 C77 C78 0
C75 C76 C77 C78 178.0(4)
C76 C77 C78 C79 0
C77 C78 C79 C80 0
C78 C79 C80 C81 0
C79 C80 C81 C76 0
C79 C80 C81 C82 -177.6(5)
C77 C76 C81 C80 0
C75 C76 C81 C80 -177.9(4)
C77 C76 C81 C82 177.5(5)
C75 C76 C81 C82 -0.4(6)
